data_7046235
loop_
_publ_author_name
'Nakanishi, Yusuke'
'Ishida, Yutaka'
'Kawaguchi, Hiroyuki'

_publ_section_title
;
 An anionic \h<sup>2</sup>-naphthalene complex of titanium supported by a
 tripodal [O<sub>3</sub>C] ligand and its reactions with dinitrogen,
 anthracene and THF.
;
_journal_issue 20
_journal_name_full 'Dalton transactions (Cambridge, England : 2003)'
_journal_page_first 6903
_journal_page_last 6907
_journal_paper_doi 10.1039/c8dt01161c
_journal_volume 47
_journal_year 2018
_chemical_formula_moiety 'C73 H102 K2 O7 Ti, C4 H8 O'
_chemical_formula_sum 'C77 H110 K2 O8 Ti'
_chemical_formula_weight 1289.74
_space_group_crystal_system monoclinic
_space_group_IT_number 14
_space_group_name_Hall '-P 2ybc'
_space_group_name_H-M_alt 'P 1 21/c 1'
_symmetry_space_group_name_Hall '-P 2ybc'
_symmetry_space_group_name_H-M 'P 1 21/c 1'
_atom_sites_solution_hydrogens mixed
_atom_sites_solution_primary dual
_audit_creation_date 2017-07-03
_audit_creation_method
;
Olex2 1.2
(compiled 2017.03.28 svn.r3405 for OlexSys, GUI svn.r5337)
;
_audit_update_record
;
2018-03-14 deposited with the CCDC.
2018-04-23 downloaded from the CCDC.
;
_cell_angle_alpha 90
_cell_angle_beta 138.195(13)
_cell_angle_gamma 90
_cell_formula_units_Z 4
_cell_length_a 13.6112(9)
_cell_length_b 35.8757(6)
_cell_length_c 22.0952(15)
_cell_measurement_reflns_used 31156
_cell_measurement_temperature 123(2)
_cell_measurement_theta_max 28.7210
_cell_measurement_theta_min 2.8660
_cell_volume 7192(2)
_computing_cell_refinement 'CrysAlisPro 1.171.38.46 (Rigaku OD, 2015)'
_computing_data_collection 'CrysAlisPro 1.171.38.46 (Rigaku OD, 2015)'
_computing_data_reduction 'CrysAlisPro 1.171.38.46 (Rigaku OD, 2015)'
_computing_molecular_graphics 'Olex2 (Dolomanov et al., 2009)'
_computing_publication_material 'Olex2 (Dolomanov et al., 2009)'
_computing_structure_refinement 'ShelXL (Sheldrick, 2015)'
_computing_structure_solution 'ShelXT (Sheldrick, 2015)'
_diffrn_ambient_temperature 123(2)
_diffrn_detector 'CCD plate'
_diffrn_detector_area_resol_mean 28.5714
_diffrn_measured_fraction_theta_full 0.993
_diffrn_measured_fraction_theta_max 0.990
_diffrn_measurement_details
;
List of Runs (angles in degrees, time in seconds):

  # Type    Start    End  Width  t~exp~   \w     \q     \k     \f   Frames
#--------------------------------------------------------------------------
  1  \w   -120.00  60.00   0.50    4.00    --  -30.00  45.00   0.00  360
  2  \w   -120.00  60.00   0.50    4.00    --  -30.00  45.00  90.00  360
  3  \w   -120.00  60.00   0.50    4.00    --  -30.00  45.00 180.00  360
  4  \w   -120.00  60.00   0.50    4.00    --  -30.00  45.00 270.00  360
;
_diffrn_measurement_device 'abstract diffractometer'
_diffrn_measurement_device_type 'dtrek-CrysAlisPro-abstract goniometer imported rigaku-d*trek images'
_diffrn_measurement_method '\w scans'
_diffrn_measurement_specimen_support 'MiTeGen MicroLoops'
_diffrn_orient_matrix_type 'CrysAlisPro convention (1999,Acta A55,543-557)'
_diffrn_orient_matrix_UB_11 0.0777901000
_diffrn_orient_matrix_UB_12 -0.0019501000
_diffrn_orient_matrix_UB_13 0.0358601000
_diffrn_orient_matrix_UB_21 -0.0076524000
_diffrn_orient_matrix_UB_22 -0.0193606000
_diffrn_orient_matrix_UB_23 0.0021874000
_diffrn_orient_matrix_UB_31 -0.0010471000
_diffrn_orient_matrix_UB_32 -0.0034969000
_diffrn_orient_matrix_UB_33 -0.0320746000
_diffrn_radiation_detector CCD
_diffrn_radiation_monochromator graphite
_diffrn_radiation_probe x-ray
_diffrn_radiation_type MoK\a
_diffrn_radiation_wavelength 0.71073
_diffrn_reflns_av_R_equivalents 0.0701
_diffrn_reflns_av_unetI/netI 0.0590
_diffrn_reflns_Laue_measured_fraction_full 0.993
_diffrn_reflns_Laue_measured_fraction_max 0.990
_diffrn_reflns_limit_h_max 17
_diffrn_reflns_limit_h_min -17
_diffrn_reflns_limit_k_max 46
_diffrn_reflns_limit_k_min -46
_diffrn_reflns_limit_l_max 28
_diffrn_reflns_limit_l_min -28
_diffrn_reflns_number 81103
_diffrn_reflns_point_group_measured_fraction_full 0.993
_diffrn_reflns_point_group_measured_fraction_max 0.990
_diffrn_reflns_theta_full 25.242
_diffrn_reflns_theta_max 27.561
_diffrn_reflns_theta_min 3.102
_diffrn_source 'fine-focus sealed X-ray tube'
_diffrn_source_current 24.0
_diffrn_source_power 1.2
_diffrn_source_type 'Enhance (Mo) X-ray Source'
_diffrn_source_voltage 50.0
_exptl_absorpt_coefficient_mu 0.288
_exptl_absorpt_correction_T_max 1.00000
_exptl_absorpt_correction_T_min 0.90400
_exptl_absorpt_correction_type multi-scan
_exptl_absorpt_process_details
;
CrysAlisPro 1.171.38.46 (Rigaku Oxford Diffraction, 2015)
Empirical absorption correction using spherical harmonics,
 implemented in SCALE3 ABSPACK scaling algorithm.
;
_exptl_crystal_colour 'dark violet'
_exptl_crystal_colour_modifier dark
_exptl_crystal_colour_primary violet
_exptl_crystal_density_diffrn 1.191
_exptl_crystal_description block
_exptl_crystal_F_000 2784
_exptl_crystal_size_max 0.18
_exptl_crystal_size_mid 0.14
_exptl_crystal_size_min 0.14
_refine_diff_density_max 1.385
_refine_diff_density_min -0.748
_refine_diff_density_rms 0.060
_refine_ls_extinction_method none
_refine_ls_goodness_of_fit_ref 1.023
_refine_ls_hydrogen_treatment mixed
_refine_ls_matrix_type full
_refine_ls_number_parameters 1042
_refine_ls_number_reflns 16460
_refine_ls_number_restraints 924
_refine_ls_restrained_S_all 1.032
_refine_ls_R_factor_all 0.0954
_refine_ls_R_factor_gt 0.0594
_refine_ls_shift/su_max 0.001
_refine_ls_shift/su_mean 0.000
_refine_ls_structure_factor_coef Fsqd
_refine_ls_weighting_details 'w=1/[\s^2^(Fo^2^)+(0.0590P)^2^+6.0430P] where P=(Fo^2^+2Fc^2^)/3'
_refine_ls_weighting_scheme calc
_refine_ls_wR_factor_gt 0.1297
_refine_ls_wR_factor_ref 0.1462
_reflns_Friedel_coverage 0.000
_reflns_number_gt 11472
_reflns_number_total 16460
_reflns_threshold_expression 'I > 2\s(I)'
_cod_data_source_file c8dt01161c2.cif
_cod_data_source_block o3ctianth_2nd
_cod_depositor_comments 'Adding full bibliography for 7046232--7046237.cif.'
_cod_original_cell_volume 7192.1(14)
_cod_database_code 7046235
_shelx_shelxl_version_number 2014/7
_shelx_space_group_comment
;
The symmetry employed for this shelxl refinement is uniquely defined
by the following loop, which should always be used as a source of
symmetry information in preference to the above space-group names.
They are only intended as comments.
;
_reflns_odcompleteness_completeness 98.95
_reflns_odcompleteness_iscentric 1
_reflns_odcompleteness_theta 27.50
_olex2_refinement_description
;
1. Fixed Uiso
 At 1.2 times of:
  All C(H) groups, All C(H,H) groups
 At 1.5 times of:
  All C(H,H,H) groups
2. Rigid bond restraints
 C26, C27, C28, C29
 with sigma for 1-2 distances of 0.01 and sigma for 1-3 distances of 0.01
 O5, C62, C63, C64, C65, O105, C162, C163, C164, C165
 with sigma for 1-2 distances of 0.01 and sigma for 1-3 distances of 0.01
 O6, C66, C67, C68, C69, O106, C166, C167, C168, C169, O7, C70, C71, C72, C73,
 O107, C170, C171, C172, C173, O8, C74, C75, C76, C77, C174, C175, C176, C177
 with sigma for 1-2 distances of 0.01 and sigma for 1-3 distances of 0.01
3. Uiso/Uaniso restraints and constraints
C26 \\sim C27 \\sim C28 \\sim C29: within 2A with sigma of 0.01 and sigma for
terminal atoms of 0.01
O5 \\sim C62 \\sim C63 \\sim C64 \\sim C65 \\sim O105 \\sim C162 \\sim C163
\\sim C164 \\sim C165: within 2A with sigma of 0.01 and sigma for terminal
atoms of 0.01
O6 \\sim C66 \\sim C67 \\sim C68 \\sim C69 \\sim O106 \\sim C166 \\sim C167
\\sim C168 \\sim C169 \\sim O7 \\sim C70 \\sim C71 \\sim C72 \\sim C73 \\sim
O107 \\sim C170 \\sim C171 \\sim C172 \\sim C173 \\sim O8 \\sim C74 \\sim C75
\\sim C76 \\sim C77 \\sim C174 \\sim C175 \\sim C176 \\sim C177: within 2A with
sigma of 0.01 and sigma for terminal atoms of 0.01
4. Same fragment restrains
{C12, C13, C14, C15} sigma for 1-2: 0.02, 1-3: 0.04
as
{C26, C27, C28, C29}
{C12, C13, C14, C15} sigma for 1-2: 0.02, 1-3: 0.04
as
{C126, C127, C128, C129}
{O4, C58, C59, C60, C61} sigma for 1-2: 0.02, 1-3: 0.04
as
{O5, C62, C63, C64, C65}
{O4, C58, C59, C60, C61} sigma for 1-2: 0.02, 1-3: 0.04
as
{O105, C162, C163, C164, C165}
{O4, C58, C59, C60, C61} sigma for 1-2: 0.02, 1-3: 0.04
as
{O6, C66, C67, C68, C69}
{O4, C58, C59, C60, C61} sigma for 1-2: 0.02, 1-3: 0.04
as
{O106, C166, C167, C168, C169}
{O4, C58, C59, C60, C61} sigma for 1-2: 0.02, 1-3: 0.04
as
{O7, C70, C71, C72, C73}
{O4, C58, C59, C60, C61} sigma for 1-2: 0.02, 1-3: 0.04
as
{O107, C170, C171, C172, C173}
{O4, C58, C59, C60, C61} sigma for 1-2: 0.01, 1-3: 0.01
as
{O8, C74, C75, C76, C77}
{C74, C75, C76, C77} sigma for 1-2: 0.01, 1-3: 0.01
as
{C174, C175, C176, C177}
5. Others
 Sof(C126)=Sof(C127)=Sof(H12A)=Sof(H12B)=Sof(H12C)=Sof(C128)=Sof(H12D)=
 Sof(H12E)=Sof(H12F)=Sof(C129)=Sof(H12G)=Sof(H12H)=Sof(H12I)=1-FVAR(1)
 Sof(C26)=Sof(C27)=Sof(H27A)=Sof(H27B)=Sof(H27C)=Sof(C28)=Sof(H28A)=Sof(H28B)=
 Sof(H28C)=Sof(C29)=Sof(H29A)=Sof(H29B)=Sof(H29C)=FVAR(1)
 Sof(O105)=Sof(C162)=Sof(H16A)=Sof(H16B)=Sof(C163)=Sof(H16C)=Sof(H16D)=
 Sof(C164)=Sof(H16E)=Sof(H16F)=Sof(C165)=Sof(H16G)=Sof(H16H)=1-FVAR(2)
 Sof(O5)=Sof(C62)=Sof(H62A)=Sof(H62B)=Sof(C63)=Sof(H63A)=Sof(H63B)=Sof(C64)=
 Sof(H64A)=Sof(H64B)=Sof(C65)=Sof(H65A)=Sof(H65B)=FVAR(2)
 Sof(O106)=Sof(C166)=Sof(H16I)=Sof(H16J)=Sof(C167)=Sof(H16K)=Sof(H16L)=
 Sof(C168)=Sof(H16M)=Sof(H16N)=Sof(C169)=Sof(H16O)=Sof(H16P)=1-FVAR(3)
 Sof(O6)=Sof(C66)=Sof(H66A)=Sof(H66B)=Sof(C67)=Sof(H67A)=Sof(H67B)=Sof(C68)=
 Sof(H68A)=Sof(H68B)=Sof(C69)=Sof(H69A)=Sof(H69B)=FVAR(3)
 Sof(O107)=Sof(C170)=Sof(H17A)=Sof(H17B)=Sof(C171)=Sof(H17C)=Sof(H17D)=
 Sof(C172)=Sof(H17E)=Sof(H17F)=Sof(C173)=Sof(H17G)=Sof(H17H)=1-FVAR(4)
 Sof(O7)=Sof(C70)=Sof(H70A)=Sof(H70B)=Sof(C71)=Sof(H71A)=Sof(H71B)=Sof(C72)=
 Sof(H72A)=Sof(H72B)=Sof(C73)=Sof(H73A)=Sof(H73B)=FVAR(4)
 Sof(C174)=Sof(H17I)=Sof(H17J)=Sof(C175)=Sof(H17K)=Sof(H17L)=Sof(C176)=
 Sof(H17M)=Sof(H17N)=Sof(C177)=Sof(H17O)=Sof(H17P)=1-FVAR(5)
 Sof(C74)=Sof(H74A)=Sof(H74B)=Sof(C75)=Sof(H75A)=Sof(H75B)=Sof(C76)=Sof(H76A)=
 Sof(H76B)=Sof(C77)=Sof(H77A)=Sof(H77B)=FVAR(5)
6.a Secondary CH2 refined with riding coordinates:
 C58(H58A,H58B), C59(H59A,H59B), C60(H60A,H60B), C61(H61A,H61B), C62(H62A,
 H62B), C63(H63A,H63B), C64(H64A,H64B), C65(H65A,H65B), C162(H16A,H16B),
 C163(H16C,H16D), C164(H16E,H16F), C165(H16G,H16H), C66(H66A,H66B), C67(H67A,
 H67B), C68(H68A,H68B), C69(H69A,H69B), C166(H16I,H16J), C167(H16K,H16L),
 C168(H16M,H16N), C169(H16O,H16P), C70(H70A,H70B), C71(H71A,H71B), C72(H72A,
 H72B), C73(H73A,H73B), C170(H17A,H17B), C171(H17C,H17D), C172(H17E,H17F),
 C173(H17G,H17H), C74(H74A,H74B), C75(H75A,H75B), C76(H76A,H76B), C77(H77A,
 H77B), C174(H17I,H17J), C175(H17K,H17L), C176(H17M,H17N), C177(H17O,H17P)
6.b Aromatic/amide H refined with riding coordinates:
 C4(H4), C6(H6), C18(H18), C20(H20), C32(H32), C34(H34), C50(H50), C51(H51),
 C53(H53), C54(H54), C55(H55), C56(H56)
6.c Idealised Me refined as rotating group:
 C9(H9A,H9B,H9C), C10(H10A,H10B,H10C), C11(H11A,H11B,H11C), C13(H13A,H13B,
 H13C), C14(H14A,H14B,H14C), C15(H15A,H15B,H15C), C23(H23A,H23B,H23C), C24(H24A,
 H24B,H24C), C25(H25A,H25B,H25C), C27(H27A,H27B,H27C), C28(H28A,H28B,H28C),
 C29(H29A,H29B,H29C), C127(H12A,H12B,H12C), C128(H12D,H12E,H12F), C129(H12G,
 H12H,H12I), C37(H37A,H37B,H37C), C38(H38A,H38B,H38C), C39(H39A,H39B,H39C),
 C41(H41A,H41B,H41C), C42(H42A,H42B,H42C), C43(H43A,H43B,H43C)
;
_olex2_submission_special_instructions 'No special instructions were received'
_oxdiff_exptl_absorpt_empirical_details
;
Empirical correction (ABSPACK) includes:
- Absorption correction using spherical harmonics
- Frame scaling
- Detector area scaling
;
_oxdiff_exptl_absorpt_empirical_full_max 1.213
_oxdiff_exptl_absorpt_empirical_full_min 0.863

loop_
_space_group_symop_operation_xyz
'x, y, z'
'-x, y+1/2, -z+1/2'
'-x, -y, -z'
'x, -y-1/2, z-1/2'

loop_
_atom_site_label
_atom_site_type_symbol
_atom_site_fract_x
_atom_site_fract_y
_atom_site_fract_z
_atom_site_U_iso_or_equiv
_atom_site_adp_type
_atom_site_occupancy
_atom_site_site_symmetry_order
_atom_site_calc_flag
_atom_site_refinement_flags_posn
_atom_site_refinement_flags_adp
_atom_site_refinement_flags_occupancy
_atom_site_disorder_assembly
_atom_site_disorder_group
Ti1 Ti 0.28638(4) 0.37558(2) 0.15538(3) 0.01796(10) Uani 1 1 d . . . . .
O1 O 0.28402(17) 0.37852(4) 0.06530(11) 0.0218(3) Uani 1 1 d . . . . .
O2 O 0.42431(17) 0.41571(4) 0.24841(10) 0.0200(3) Uani 1 1 d . . . . .
O3 O 0.30078(17) 0.33297(4) 0.21755(11) 0.0217(4) Uani 1 1 d . . . . .
C1 C 0.5048(2) 0.35021(6) 0.23126(15) 0.0180(5) Uani 1 1 d . . . . .
C2 C 0.3995(2) 0.36676(6) 0.08350(16) 0.0197(5) Uani 1 1 d . . . . .
C3 C 0.5229(3) 0.35285(6) 0.17147(16) 0.0195(5) Uani 1 1 d . . . . .
C4 C 0.6470(3) 0.34276(6) 0.19548(16) 0.0219(5) Uani 1 1 d . . . . .
H4 H 0.7306 0.3349 0.2546 0.026 Uiso 1 1 calc R . . . .
C5 C 0.6509(3) 0.34392(6) 0.13438(17) 0.0227(5) Uani 1 1 d . . . . .
C6 C 0.5250(3) 0.35716(6) 0.04714(17) 0.0240(5) Uani 1 1 d . . . . .
H6 H 0.5254 0.3580 0.0053 0.029 Uiso 1 1 calc R . . . .
C7 C 0.3983(3) 0.36923(6) 0.01934(16) 0.0218(5) Uani 1 1 d . . . . .
C8 C 0.2631(3) 0.38420(7) -0.07740(17) 0.0280(6) Uani 1 1 d . . . . .
C9 C 0.2305(3) 0.42471(7) -0.07360(17) 0.0310(6) Uani 1 1 d . . . . .
H9A H 0.1996 0.4253 -0.0463 0.047 Uiso 1 1 calc GR . . . .
H9B H 0.1537 0.4346 -0.1340 0.047 Uiso 1 1 calc GR . . . .
H9C H 0.3180 0.4395 -0.0381 0.047 Uiso 1 1 calc GR . . . .
C10 C 0.1272(3) 0.36000(8) -0.12633(18) 0.0359(6) Uani 1 1 d . . . . .
H10A H 0.1452 0.3349 -0.1315 0.054 Uiso 1 1 calc GR . . . .
H10B H 0.0433 0.3699 -0.1858 0.054 Uiso 1 1 calc GR . . . .
H10C H 0.1084 0.3600 -0.0922 0.054 Uiso 1 1 calc GR . . . .
C11 C 0.2869(3) 0.38411(9) -0.13523(19) 0.0417(7) Uani 1 1 d . . . . .
H11A H 0.3684 0.4001 -0.1077 0.063 Uiso 1 1 calc GR . . . .
H11B H 0.1995 0.3930 -0.1951 0.063 Uiso 1 1 calc GR . . . .
H11C H 0.3077 0.3592 -0.1390 0.063 Uiso 1 1 calc GR . . . .
C12 C 0.7900(3) 0.33045(7) 0.16474(18) 0.0275(6) Uani 1 1 d D . . . .
C13 C 0.8331(3) 0.29160(8) 0.2088(2) 0.0366(7) Uani 1 1 d D . . . .
H13A H 0.8598 0.2936 0.2630 0.055 Uiso 1 1 calc GR . . . .
H13B H 0.9153 0.2822 0.2239 0.055 Uiso 1 1 calc GR . . . .
H13C H 0.7510 0.2749 0.1670 0.055 Uiso 1 1 calc GR . . . .
C14 C 0.9174(3) 0.35742(8) 0.2350(2) 0.0377(7) Uani 1 1 d D . . . .
H14A H 0.8935 0.3815 0.2077 0.057 Uiso 1 1 calc GR . . . .
H14B H 1.0052 0.3482 0.2563 0.057 Uiso 1 1 calc GR . . . .
H14C H 0.9334 0.3596 0.2852 0.057 Uiso 1 1 calc GR . . . .
C15 C 0.7664(3) 0.32703(8) 0.0857(2) 0.0353(6) Uani 1 1 d D . . . .
H15A H 0.6870 0.3100 0.0414 0.053 Uiso 1 1 calc GR . . . .
H15B H 0.8549 0.3179 0.1077 0.053 Uiso 1 1 calc GR . . . .
H15C H 0.7425 0.3511 0.0582 0.053 Uiso 1 1 calc GR . . . .
C16 C 0.5721(2) 0.40849(6) 0.31770(15) 0.0189(5) Uani 1 1 d . . . . .
C17 C 0.6202(2) 0.37395(6) 0.31640(15) 0.0183(5) Uani 1 1 d . . . . .
C18 C 0.7684(2) 0.36423(6) 0.38916(15) 0.0198(5) Uani 1 1 d . . . . .
H18 H 0.7984 0.3409 0.3892 0.024 Uiso 1 1 calc R . . . .
C19 C 0.8728(3) 0.38816(7) 0.46148(16) 0.0226(5) Uani 1 1 d . . . . .
C20 C 0.8224(3) 0.42251(7) 0.45939(16) 0.0238(5) Uani 1 1 d . . . . .
H20 H 0.8913 0.4389 0.5071 0.029 Uiso 1 1 calc R . . . .
C21 C 0.6750(3) 0.43386(6) 0.39014(16) 0.0213(5) Uani 1 1 d . . . . .
C22 C 0.6294(3) 0.47211(7) 0.39501(16) 0.0260(5) Uani 1 1 d . . . . .
C23 C 0.5469(3) 0.49533(7) 0.30930(18) 0.0346(6) Uani 1 1 d . . . . .
H23A H 0.6041 0.4963 0.2991 0.052 Uiso 1 1 calc GR . . . .
H23B H 0.5319 0.5202 0.3175 0.052 Uiso 1 1 calc GR . . . .
H23C H 0.4532 0.4840 0.2579 0.052 Uiso 1 1 calc GR . . . .
C24 C 0.5290(3) 0.46726(7) 0.40403(19) 0.0334(6) Uani 1 1 d . . . . .
H24A H 0.4392 0.4553 0.3506 0.050 Uiso 1 1 calc GR . . . .
H24B H 0.5069 0.4913 0.4108 0.050 Uiso 1 1 calc GR . . . .
H24C H 0.5781 0.4522 0.4563 0.050 Uiso 1 1 calc GR . . . .
C25 C 0.7643(3) 0.49503(7) 0.47704(18) 0.0358(7) Uani 1 1 d . . . . .
H25A H 0.8173 0.4816 0.5320 0.054 Uiso 1 1 calc GR . . . .
H25B H 0.7321 0.5185 0.4783 0.054 Uiso 1 1 calc GR . . . .
H25C H 0.8276 0.4993 0.4720 0.054 Uiso 1 1 calc GR . . . .
C26 C 1.0345(17) 0.3782(3) 0.5419(9) 0.034(2) Uani 0.550(5) 1 d D U P A 1
C27 C 1.1251(6) 0.40668(16) 0.5474(4) 0.0430(15) Uani 0.550(5) 1 d D U P A 1
H27A H 1.0910 0.4073 0.4906 0.065 Uiso 0.550(5) 1 calc GR . P A 1
H27B H 1.2272 0.3996 0.5950 0.065 Uiso 0.550(5) 1 calc GR . P A 1
H27C H 1.1140 0.4309 0.5600 0.065 Uiso 0.550(5) 1 calc GR . P A 1
C28 C 1.0843(5) 0.37893(16) 0.6305(3) 0.0392(14) Uani 0.550(5) 1 d D U P A 1
H28A H 1.0683 0.4033 0.6397 0.059 Uiso 0.550(5) 1 calc GR . P A 1
H28B H 1.1873 0.3729 0.6799 0.059 Uiso 0.550(5) 1 calc GR . P A 1
H28C H 1.0288 0.3610 0.6277 0.059 Uiso 0.550(5) 1 calc GR . P A 1
C29 C 1.0696(6) 0.33921(15) 0.5326(4) 0.0409(15) Uani 0.550(5) 1 d D U P A 1
H29A H 1.0148 0.3208 0.5294 0.061 Uiso 0.550(5) 1 calc GR . P A 1
H29B H 1.1732 0.3343 0.5842 0.061 Uiso 0.550(5) 1 calc GR . P A 1
H29C H 1.0428 0.3382 0.4782 0.061 Uiso 0.550(5) 1 calc GR . P A 1
C126 C 1.0405(16) 0.3780(3) 0.5369(9) 0.023(3) Uani 0.450(5) 1 d D . P A 2
C127 C 1.1399(7) 0.4087(2) 0.6084(5) 0.052(2) Uani 0.450(5) 1 d D . P A 2
H12A H 1.1244 0.4314 0.5792 0.079 Uiso 0.450(5) 1 calc GR . P A 2
H12B H 1.2412 0.4013 0.6514 0.079 Uiso 0.450(5) 1 calc GR . P A 2
H12C H 1.1162 0.4127 0.6394 0.079 Uiso 0.450(5) 1 calc GR . P A 2
C128 C 1.0676(7) 0.34182(18) 0.5837(5) 0.0422(19) Uani 0.450(5) 1 d D . P A 2
H12D H 1.0435 0.3453 0.6145 0.063 Uiso 0.450(5) 1 calc GR . P A 2
H12E H 1.1695 0.3349 0.6268 0.063 Uiso 0.450(5) 1 calc GR . P A 2
H12F H 1.0070 0.3224 0.5392 0.063 Uiso 0.450(5) 1 calc GR . P A 2
C129 C 1.0872(7) 0.3723(2) 0.4920(5) 0.051(2) Uani 0.450(5) 1 d D . P A 2
H12G H 1.0298 0.3526 0.4481 0.076 Uiso 0.450(5) 1 calc GR . P A 2
H12H H 1.1898 0.3658 0.5376 0.076 Uiso 0.450(5) 1 calc GR . P A 2
H12I H 1.0713 0.3949 0.4624 0.076 Uiso 0.450(5) 1 calc GR . P A 2
C30 C 0.3936(2) 0.30402(6) 0.24832(15) 0.0199(5) Uani 1 1 d . . . . .
C31 C 0.5027(2) 0.31042(6) 0.25436(15) 0.0190(5) Uani 1 1 d . . . . .
C32 C 0.5949(3) 0.28113(6) 0.28058(16) 0.0219(5) Uani 1 1 d . . . . .
H32 H 0.6660 0.2851 0.2835 0.026 Uiso 1 1 calc R . . . .
C33 C 0.5844(3) 0.24594(6) 0.30266(16) 0.0222(5) Uani 1 1 d . . . . .
C34 C 0.4790(3) 0.24130(6) 0.29907(16) 0.0237(5) Uani 1 1 d . . . . .
H34 H 0.4726 0.2182 0.3152 0.028 Uiso 1 1 calc R . . . .
C35 C 0.3813(3) 0.26950(6) 0.27250(16) 0.0225(5) Uani 1 1 d . . . . .
C36 C 0.2628(3) 0.26227(7) 0.26659(18) 0.0282(6) Uani 1 1 d . . . . .
C37 C 0.1109(3) 0.26406(8) 0.1672(2) 0.0376(7) Uani 1 1 d . . . . .
H37A H 0.0991 0.2877 0.1420 0.056 Uiso 1 1 calc GR . . . .
H37B H 0.0361 0.2612 0.1632 0.056 Uiso 1 1 calc GR . . . .
H37C H 0.1022 0.2444 0.1338 0.056 Uiso 1 1 calc GR . . . .
C38 C 0.2714(3) 0.29169(8) 0.3209(2) 0.0348(6) Uani 1 1 d . . . . .
H38A H 0.3706 0.2931 0.3814 0.052 Uiso 1 1 calc GR . . . .
H38B H 0.2064 0.2848 0.3235 0.052 Uiso 1 1 calc GR . . . .
H38C H 0.2425 0.3155 0.2918 0.052 Uiso 1 1 calc GR . . . .
C39 C 0.2799(3) 0.22373(8) 0.3041(2) 0.0388(7) Uani 1 1 d . . . . .
H39A H 0.2717 0.2047 0.2700 0.058 Uiso 1 1 calc GR . . . .
H39B H 0.2040 0.2204 0.2991 0.058 Uiso 1 1 calc GR . . . .
H39C H 0.3747 0.2221 0.3668 0.058 Uiso 1 1 calc GR . . . .
C40 C 0.6920(3) 0.21471(7) 0.33489(18) 0.0286(6) Uani 1 1 d . . . . .
C41 C 0.8408(3) 0.22321(9) 0.4330(2) 0.0545(9) Uani 1 1 d . . . . .
H41A H 0.8753 0.2471 0.4355 0.082 Uiso 1 1 calc GR . . . .
H41B H 0.9109 0.2044 0.4541 0.082 Uiso 1 1 calc GR . . . .
H41C H 0.8293 0.2234 0.4709 0.082 Uiso 1 1 calc GR . . . .
C42 C 0.7120(4) 0.21210(9) 0.2757(3) 0.0512(9) Uani 1 1 d . . . . .
H42A H 0.6174 0.2094 0.2133 0.077 Uiso 1 1 calc GR . . . .
H42B H 0.7721 0.1909 0.2938 0.077 Uiso 1 1 calc GR . . . .
H42C H 0.7589 0.2343 0.2827 0.077 Uiso 1 1 calc GR . . . .
C43 C 0.6408(4) 0.17643(8) 0.3336(3) 0.0560(10) Uani 1 1 d . . . . .
H43A H 0.6348 0.1766 0.3743 0.084 Uiso 1 1 calc GR . . . .
H43B H 0.7099 0.1578 0.3526 0.084 Uiso 1 1 calc GR . . . .
H43C H 0.5455 0.1710 0.2732 0.084 Uiso 1 1 calc GR . . . .
C44 C 0.1077(3) 0.42810(7) 0.05604(17) 0.0241(5) Uani 1 1 d . . . . .
C45 C 0.0384(3) 0.39249(7) 0.02433(17) 0.0262(5) Uani 1 1 d . . . . .
C46 C 0.0383(3) 0.37282(7) 0.07796(18) 0.0277(6) Uani 1 1 d . . . . .
C47 C 0.1058(3) 0.38951(7) 0.15998(18) 0.0277(6) Uani 1 1 d . . . . .
C48 C 0.1162(3) 0.42944(7) 0.17086(16) 0.0234(5) Uani 1 1 d . . . . .
C49 C 0.1156(2) 0.45020(6) 0.11457(15) 0.0211(5) Uani 1 1 d . . . . .
C50 C 0.1290(3) 0.48831(7) 0.12248(16) 0.0242(5) Uani 1 1 d . . . . .
H50 H 0.1267 0.5016 0.0854 0.029 Uiso 1 1 calc R . . . .
C51 C 0.1307(3) 0.44806(7) 0.23171(17) 0.0270(5) Uani 1 1 d . . . . .
H51 H 0.1297 0.4345 0.2671 0.032 Uiso 1 1 calc R . . . .
C52 C 0.1474(3) 0.48765(7) 0.24188(17) 0.0280(6) Uani 1 1 d . . . . .
C53 C 0.1659(3) 0.50729(8) 0.30511(19) 0.0363(7) Uani 1 1 d . . . . .
H53 H 0.1685 0.4942 0.3425 0.044 Uiso 1 1 calc R . . . .
C54 C 0.1804(3) 0.54565(8) 0.31275(19) 0.0396(7) Uani 1 1 d . . . . .
H54 H 0.1914 0.5581 0.3544 0.047 Uiso 1 1 calc R . . . .
C55 C 0.1785(3) 0.56547(8) 0.25789(19) 0.0379(7) Uani 1 1 d . . . . .
H55 H 0.1880 0.5913 0.2629 0.046 Uiso 1 1 calc R . . . .
C56 C 0.1625(3) 0.54715(7) 0.19605(18) 0.0308(6) Uani 1 1 d . . . . .
H56 H 0.1624 0.5608 0.1602 0.037 Uiso 1 1 calc R . . . .
C57 C 0.1463(3) 0.50813(7) 0.18633(16) 0.0253(5) Uani 1 1 d . . . . .
K1 K 0.40790(6) 0.45030(2) 0.13052(4) 0.03047(14) Uani 1 1 d . . . . .
O4 O 0.3283(3) 0.51911(5) 0.06679(15) 0.0494(6) Uani 1 1 d D . . . .
C58 C 0.2789(4) 0.52624(8) -0.0155(2) 0.0522(9) Uani 1 1 d D . . . .
H58A H 0.1780 0.5179 -0.0666 0.063 Uiso 1 1 calc R . . . .
H58B H 0.3400 0.5130 -0.0164 0.063 Uiso 1 1 calc R . . . .
C59 C 0.2888(4) 0.56757(8) -0.0219(2) 0.0434(7) Uani 1 1 d D . . . .
H59A H 0.3571 0.5730 -0.0231 0.052 Uiso 1 1 calc R . . . .
H59B H 0.1929 0.5778 -0.0762 0.052 Uiso 1 1 calc R . . . .
C60 C 0.3434(4) 0.58331(8) 0.0621(2) 0.0462(8) Uani 1 1 d D . . . .
H60A H 0.4487 0.5879 0.1090 0.055 Uiso 1 1 calc R . . . .
H60B H 0.2928 0.6063 0.0489 0.055 Uiso 1 1 calc R . . . .
C61 C 0.3071(4) 0.55311(8) 0.0899(2) 0.0516(8) Uani 1 1 d D . . . .
H61A H 0.3722 0.5542 0.1546 0.062 Uiso 1 1 calc R . . . .
H61B H 0.2060 0.5553 0.0573 0.062 Uiso 1 1 calc R . . . .
O5 O 0.6449(9) 0.4692(3) 0.1871(7) 0.056(2) Uani 0.581(13) 1 d D U P B 1
C62 C 0.7655(9) 0.4436(2) 0.2488(7) 0.0515(19) Uani 0.581(13) 1 d D U P B 1
H62A H 0.7447 0.4204 0.2182 0.062 Uiso 0.581(13) 1 calc R . P B 1
H62B H 0.7834 0.4380 0.2994 0.062 Uiso 0.581(13) 1 calc R . P B 1
C63 C 0.8979(7) 0.46300(19) 0.2817(6) 0.0541(18) Uani 0.581(13) 1 d D U P B 1
H63A H 0.9884 0.4561 0.3438 0.065 Uiso 0.581(13) 1 calc R . P B 1
H63B H 0.9069 0.4572 0.2432 0.065 Uiso 0.581(13) 1 calc R . P B 1
C64 C 0.8617(11) 0.5038(3) 0.2749(8) 0.070(4) Uani 0.581(13) 1 d D U P B 1
H64A H 0.8956 0.5122 0.3298 0.084 Uiso 0.581(13) 1 calc R . P B 1
H64B H 0.9061 0.5192 0.2641 0.084 Uiso 0.581(13) 1 calc R . P B 1
C65 C 0.6969(12) 0.5048(3) 0.1953(10) 0.053(3) Uani 0.581(13) 1 d D U P B 1
H65A H 0.6578 0.5234 0.2050 0.063 Uiso 0.581(13) 1 calc R . P B 1
H65B H 0.6661 0.5112 0.1404 0.063 Uiso 0.581(13) 1 calc R . P B 1
O105 O 0.6366(12) 0.4720(4) 0.1628(7) 0.050(3) Uani 0.419(13) 1 d D U P B 2
C162 C 0.7523(12) 0.4453(3) 0.2129(8) 0.061(3) Uani 0.419(13) 1 d D U P B 2
H16A H 0.7836 0.4415 0.1857 0.073 Uiso 0.419(13) 1 calc R . P B 2
H16B H 0.7210 0.4216 0.2152 0.073 Uiso 0.419(13) 1 calc R . P B 2
C163 C 0.8766(13) 0.4621(3) 0.3076(7) 0.070(3) Uani 0.419(13) 1 d D U P B 2
H16C H 0.8711 0.4537 0.3468 0.084 Uiso 0.419(13) 1 calc R . P B 2
H16D H 0.9721 0.4554 0.3350 0.084 Uiso 0.419(13) 1 calc R . P B 2
C164 C 0.8506(17) 0.5028(4) 0.2913(9) 0.064(4) Uani 0.419(13) 1 d D U P B 2
H16E H 0.9309 0.5149 0.3068 0.076 Uiso 0.419(13) 1 calc R . P B 2
H16F H 0.8421 0.5138 0.3273 0.076 Uiso 0.419(13) 1 calc R . P B 2
C165 C 0.7095(18) 0.5069(4) 0.1922(13) 0.055(4) Uani 0.419(13) 1 d D U P B 2
H16G H 0.6493 0.5265 0.1822 0.066 Uiso 0.419(13) 1 calc R . P B 2
H16H H 0.7291 0.5132 0.1592 0.066 Uiso 0.419(13) 1 calc R . P B 2
K2 K 0.42944(7) 0.37913(2) 0.36349(4) 0.03513(15) Uani 1 1 d . . . . .
O6 O 0.3501(11) 0.3872(3) 0.4427(6) 0.0540(18) Uani 0.483(12) 1 d D U P C 1
C66 C 0.3403(13) 0.4186(2) 0.4750(7) 0.0503(18) Uani 0.483(12) 1 d D U P C 1
H66A H 0.2385 0.4225 0.4399 0.060 Uiso 0.483(12) 1 calc R . P C 1
H66B H 0.3732 0.4403 0.4678 0.060 Uiso 0.483(12) 1 calc R . P C 1
C67 C 0.435(3) 0.4137(4) 0.5747(10) 0.045(2) Uani 0.483(12) 1 d D U P C 1
H67A H 0.5231 0.4289 0.6128 0.054 Uiso 0.483(12) 1 calc R . P C 1
H67B H 0.3803 0.4208 0.5857 0.054 Uiso 0.483(12) 1 calc R . P C 1
C68 C 0.4737(12) 0.3728(3) 0.5941(7) 0.043(2) Uani 0.483(12) 1 d D U P C 1
H68A H 0.5793 0.3692 0.6390 0.051 Uiso 0.483(12) 1 calc R . P C 1
H68B H 0.4398 0.3613 0.6158 0.051 Uiso 0.483(12) 1 calc R . P C 1
C69 C 0.3945(12) 0.3569(3) 0.5040(7) 0.047(2) Uani 0.483(12) 1 d D U P C 1
H69A H 0.4587 0.3397 0.5122 0.057 Uiso 0.483(12) 1 calc R . P C 1
H69B H 0.3081 0.3433 0.4777 0.057 Uiso 0.483(12) 1 calc R . P C 1
O106 O 0.4046(9) 0.3909(2) 0.4679(6) 0.0441(15) Uani 0.517(12) 1 d D U P C 2
C166 C 0.4152(13) 0.4234(2) 0.5083(7) 0.0490(18) Uani 0.517(12) 1 d D U P C 2
H16I H 0.3262 0.4383 0.4638 0.059 Uiso 0.517(12) 1 calc R . P C 2
H16J H 0.4985 0.4385 0.5338 0.059 Uiso 0.517(12) 1 calc R . P C 2
C167 C 0.436(3) 0.4102(3) 0.5834(11) 0.045(2) Uani 0.517(12) 1 d D U P C 2
H16K H 0.5288 0.4191 0.6423 0.055 Uiso 0.517(12) 1 calc R . P C 2
H16L H 0.3563 0.4189 0.5722 0.055 Uiso 0.517(12) 1 calc R . P C 2
C168 C 0.4358(13) 0.3680(3) 0.5791(7) 0.047(2) Uani 0.517(12) 1 d D U P C 2
H16M H 0.5351 0.3583 0.6209 0.056 Uiso 0.517(12) 1 calc R . P C 2
H16N H 0.3891 0.3569 0.5928 0.056 Uiso 0.517(12) 1 calc R . P C 2
C169 C 0.3468(13) 0.3608(3) 0.4814(7) 0.059(2) Uani 0.517(12) 1 d D U P C 2
H16O H 0.3666 0.3362 0.4739 0.071 Uiso 0.517(12) 1 calc R . P C 2
H16P H 0.2419 0.3634 0.4404 0.071 Uiso 0.517(12) 1 calc R . P C 2
O7 O 0.656(2) 0.3440(5) 0.5039(11) 0.053(4) Uani 0.42(2) 1 d D U P C 1
C70 C 0.750(3) 0.3495(4) 0.5966(12) 0.050(3) Uani 0.42(2) 1 d D U P C 1
H70A H 0.6933 0.3582 0.6052 0.060 Uiso 0.42(2) 1 calc R . P C 1
H70B H 0.8241 0.3680 0.6212 0.060 Uiso 0.42(2) 1 calc R . P C 1
C71 C 0.823(2) 0.3119(4) 0.6454(8) 0.055(3) Uani 0.42(2) 1 d D U P C 1
H71A H 0.9287 0.3128 0.6868 0.066 Uiso 0.42(2) 1 calc R . P C 1
H71B H 0.8050 0.3047 0.6786 0.066 Uiso 0.42(2) 1 calc R . P C 1
C72 C 0.747(2) 0.2856(4) 0.5665(11) 0.049(3) Uani 0.42(2) 1 d D U P C 1
H72A H 0.8140 0.2661 0.5836 0.059 Uiso 0.42(2) 1 calc R . P C 1
H72B H 0.6609 0.2743 0.5448 0.059 Uiso 0.42(2) 1 calc R . P C 1
C73 C 0.706(3) 0.3110(6) 0.4967(13) 0.040(3) Uani 0.42(2) 1 d D U P C 1
H73A H 0.7908 0.3162 0.5100 0.048 Uiso 0.42(2) 1 calc R . P C 1
H73B H 0.6287 0.3002 0.4365 0.048 Uiso 0.42(2) 1 calc R . P C 1
O107 O 0.6829(14) 0.3435(4) 0.5089(7) 0.0392(16) Uani 0.58(2) 1 d D U P C 2
C170 C 0.771(2) 0.3461(3) 0.6028(9) 0.051(3) Uani 0.58(2) 1 d D U P C 2
H17A H 0.7294 0.3641 0.6117 0.061 Uiso 0.58(2) 1 calc R . P C 2
H17B H 0.8707 0.3536 0.6387 0.061 Uiso 0.58(2) 1 calc R . P C 2
C171 C 0.7696(16) 0.3070(3) 0.6300(7) 0.055(2) Uani 0.58(2) 1 d D U P C 2
H17C H 0.6989 0.3054 0.6303 0.066 Uiso 0.58(2) 1 calc R . P C 2
H17D H 0.8663 0.3003 0.6896 0.066 Uiso 0.58(2) 1 calc R . P C 2
C172 C 0.7246(14) 0.2816(3) 0.5565(8) 0.0392(19) Uani 0.58(2) 1 d D U P C 2
H17E H 0.7963 0.2620 0.5833 0.047 Uiso 0.58(2) 1 calc R . P C 2
H17F H 0.6286 0.2705 0.5196 0.047 Uiso 0.58(2) 1 calc R . P C 2
C173 C 0.720(2) 0.3074(4) 0.5020(10) 0.041(2) Uani 0.58(2) 1 d D U P C 2
H17G H 0.8156 0.3082 0.5258 0.049 Uiso 0.58(2) 1 calc R . P C 2
H17H H 0.6469 0.2993 0.4392 0.049 Uiso 0.58(2) 1 calc R . P C 2
O8 O 0.3641(4) 0.26879(11) 0.5249(3) 0.1226(12) Uani 1 1 d D U . . .
C74 C 0.2977(8) 0.28487(13) 0.5437(5) 0.0657(15) Uani 0.649(5) 1 d D U P D 1
H74A H 0.2305 0.3042 0.4994 0.079 Uiso 0.649(5) 1 calc R . P D 1
H74B H 0.3720 0.2964 0.6032 0.079 Uiso 0.649(5) 1 calc R . P D 1
C75 C 0.2167(7) 0.25708(16) 0.5413(5) 0.0716(16) Uani 0.649(5) 1 d D U P D 1
H75A H 0.1171 0.2655 0.5036 0.086 Uiso 0.649(5) 1 calc R . P D 1
H75B H 0.2656 0.2522 0.6020 0.086 Uiso 0.649(5) 1 calc R . P D 1
C76 C 0.2152(10) 0.22355(17) 0.5028(7) 0.085(3) Uani 0.649(5) 1 d D U P D 1
H76A H 0.1191 0.2200 0.4403 0.102 Uiso 0.649(5) 1 calc R . P D 1
H76B H 0.2395 0.2016 0.5377 0.102 Uiso 0.649(5) 1 calc R . P D 1
C77 C 0.3316(10) 0.23062(17) 0.5081(7) 0.084(2) Uani 0.649(5) 1 d D U P D 1
H77A H 0.4194 0.2161 0.5568 0.101 Uiso 0.649(5) 1 calc R . P D 1
H77B H 0.2946 0.2237 0.4515 0.101 Uiso 0.649(5) 1 calc R . P D 1
C174 C 0.2049(13) 0.2812(3) 0.4598(11) 0.091(3) Uani 0.351(5) 1 d D U P D 2
H17I H 0.1990 0.3014 0.4861 0.109 Uiso 0.351(5) 1 calc R . P D 2
H17J H 0.1649 0.2898 0.4031 0.109 Uiso 0.351(5) 1 calc R . P D 2
C175 C 0.1212(10) 0.2484(3) 0.4435(8) 0.070(3) Uani 0.351(5) 1 d D U P D 2
H17K H 0.0767 0.2348 0.3897 0.084 Uiso 0.351(5) 1 calc R . P D 2
H17L H 0.0449 0.2557 0.4368 0.084 Uiso 0.351(5) 1 calc R . P D 2
C176 C 0.2373(14) 0.2258(4) 0.5270(11) 0.069(3) Uani 0.351(5) 1 d D U P D 2
H17M H 0.2148 0.1994 0.5151 0.083 Uiso 0.351(5) 1 calc R . P D 2
H17N H 0.2505 0.2332 0.5750 0.083 Uiso 0.351(5) 1 calc R . P D 2
C177 C 0.3738(11) 0.2354(4) 0.5511(11) 0.088(4) Uani 0.351(5) 1 d D U P D 2
H17O H 0.4618 0.2334 0.6162 0.105 Uiso 0.351(5) 1 calc R . P D 2
H17P H 0.3822 0.2177 0.5219 0.105 Uiso 0.351(5) 1 calc R . P D 2
H44 H 0.117(3) 0.4413(7) 0.0231(17) 0.019(6) Uiso 1 1 d . . . . .
H47 H 0.113(3) 0.3743(7) 0.2008(18) 0.030(7) Uiso 1 1 d . . . . .
H45 H -0.001(3) 0.3816(7) -0.0314(19) 0.030(7) Uiso 1 1 d . . . . .
H46 H 0.000(3) 0.3495(8) 0.0620(17) 0.025(7) Uiso 1 1 d . . . . .

loop_
_atom_site_aniso_label
_atom_site_aniso_U_11
_atom_site_aniso_U_22
_atom_site_aniso_U_33
_atom_site_aniso_U_23
_atom_site_aniso_U_13
_atom_site_aniso_U_12
Ti1 0.0200(2) 0.01563(19) 0.0189(2) 0.00007(16) 0.01465(18) 0.00063(16)
O1 0.0232(8) 0.0217(8) 0.0198(8) 0.0004(7) 0.0159(7) 0.0036(7)
O2 0.0197(8) 0.0183(8) 0.0200(8) -0.0001(6) 0.0142(7) 0.0020(6)
O3 0.0254(8) 0.0170(8) 0.0275(9) 0.0032(7) 0.0212(8) 0.0033(6)
C1 0.0213(11) 0.0153(10) 0.0186(11) 0.0004(8) 0.0152(10) 0.0008(8)
C2 0.0239(12) 0.0163(11) 0.0223(12) -0.0024(9) 0.0183(11) -0.0005(9)
C3 0.0260(12) 0.0149(10) 0.0218(12) -0.0018(9) 0.0191(11) -0.0006(9)
C4 0.0243(12) 0.0178(11) 0.0225(12) 0.0035(9) 0.0172(11) 0.0032(9)
C5 0.0309(13) 0.0181(11) 0.0291(13) 0.0018(9) 0.0253(12) 0.0025(10)
C6 0.0337(13) 0.0206(12) 0.0276(13) 0.0001(10) 0.0258(12) 0.0016(10)
C7 0.0289(12) 0.0174(11) 0.0224(12) -0.0016(9) 0.0201(11) -0.0002(9)
C8 0.0320(14) 0.0296(13) 0.0206(12) 0.0014(10) 0.0191(12) 0.0048(11)
C9 0.0353(15) 0.0293(14) 0.0218(13) 0.0051(10) 0.0192(12) 0.0065(11)
C10 0.0351(15) 0.0363(15) 0.0231(13) -0.0044(11) 0.0178(13) 0.0002(12)
C11 0.0464(17) 0.0564(19) 0.0247(14) 0.0088(13) 0.0272(14) 0.0166(15)
C12 0.0362(14) 0.0266(13) 0.0344(14) 0.0096(11) 0.0307(13) 0.0100(11)
C13 0.0463(17) 0.0344(15) 0.0488(18) 0.0159(13) 0.0413(16) 0.0178(13)
C14 0.0324(15) 0.0426(16) 0.0454(17) 0.0014(13) 0.0312(15) 0.0024(12)
C15 0.0457(17) 0.0343(15) 0.0453(17) 0.0107(12) 0.0397(16) 0.0128(12)
C16 0.0220(11) 0.0186(11) 0.0190(11) 0.0024(9) 0.0162(10) 0.0014(9)
C17 0.0232(11) 0.0174(11) 0.0188(11) 0.0025(9) 0.0171(10) -0.0004(9)
C18 0.0235(12) 0.0178(11) 0.0209(12) 0.0048(9) 0.0174(11) 0.0049(9)
C19 0.0236(12) 0.0242(12) 0.0211(12) 0.0028(9) 0.0169(11) 0.0024(9)
C20 0.0233(12) 0.0248(12) 0.0187(12) -0.0027(9) 0.0143(11) -0.0034(10)
C21 0.0265(12) 0.0191(11) 0.0219(12) -0.0001(9) 0.0191(11) 0.0004(9)
C22 0.0276(13) 0.0211(12) 0.0227(12) -0.0023(9) 0.0168(11) 0.0015(10)
C23 0.0406(16) 0.0197(12) 0.0305(14) -0.0008(10) 0.0226(13) 0.0027(11)
C24 0.0357(15) 0.0299(14) 0.0335(15) -0.0075(11) 0.0255(13) 0.0025(11)
C25 0.0347(15) 0.0242(13) 0.0313(15) -0.0076(11) 0.0195(13) -0.0009(11)
C26 0.029(4) 0.044(5) 0.030(4) 0.000(4) 0.022(3) 0.002(4)
C27 0.025(3) 0.055(3) 0.042(3) 0.008(3) 0.023(3) 0.001(2)
C28 0.027(2) 0.055(3) 0.023(2) 0.007(2) 0.015(2) 0.006(2)
C29 0.027(3) 0.047(3) 0.034(3) 0.005(2) 0.018(2) 0.012(2)
C126 0.009(4) 0.024(5) 0.017(4) 0.001(4) 0.004(3) 0.001(3)
C127 0.027(4) 0.044(4) 0.041(4) -0.007(3) 0.012(3) 0.000(3)
C128 0.026(3) 0.043(4) 0.037(4) 0.015(3) 0.017(3) 0.009(3)
C129 0.024(3) 0.079(6) 0.041(4) 0.008(4) 0.022(3) 0.009(3)
C30 0.0219(11) 0.0169(11) 0.0192(11) 0.0001(9) 0.0148(10) 0.0023(9)
C31 0.0216(11) 0.0174(11) 0.0165(11) -0.0014(9) 0.0138(10) -0.0008(9)
C32 0.0236(12) 0.0209(11) 0.0237(12) -0.0004(9) 0.0183(11) -0.0003(9)
C33 0.0272(13) 0.0172(11) 0.0237(12) 0.0000(9) 0.0195(11) 0.0017(9)
C34 0.0303(13) 0.0167(11) 0.0247(13) 0.0007(9) 0.0207(12) -0.0014(9)
C35 0.0260(12) 0.0181(11) 0.0236(12) -0.0006(9) 0.0186(11) -0.0021(9)
C36 0.0310(14) 0.0243(13) 0.0356(15) 0.0027(11) 0.0266(13) -0.0004(10)
C37 0.0303(14) 0.0351(15) 0.0434(17) 0.0013(13) 0.0262(14) -0.0050(12)
C38 0.0412(16) 0.0333(15) 0.0462(17) 0.0034(12) 0.0374(15) 0.0013(12)
C39 0.0448(17) 0.0300(14) 0.0562(19) 0.0089(13) 0.0420(17) 0.0003(12)
C40 0.0373(15) 0.0177(11) 0.0384(15) 0.0052(10) 0.0304(14) 0.0058(10)
C41 0.0402(18) 0.0475(19) 0.0447(19) 0.0066(15) 0.0224(16) 0.0208(15)
C42 0.077(2) 0.0343(16) 0.075(2) 0.0182(16) 0.066(2) 0.0248(16)
C43 0.071(2) 0.0189(14) 0.106(3) 0.0127(16) 0.074(2) 0.0124(14)
C44 0.0250(12) 0.0278(13) 0.0232(12) 0.0001(10) 0.0190(11) 0.0019(10)
C45 0.0176(12) 0.0301(13) 0.0211(12) -0.0046(10) 0.0115(11) 0.0026(10)
C46 0.0232(12) 0.0208(12) 0.0342(14) -0.0008(11) 0.0199(12) 0.0016(10)
C47 0.0340(14) 0.0220(12) 0.0327(14) 0.0046(10) 0.0265(13) 0.0049(10)
C48 0.0194(11) 0.0247(12) 0.0247(12) 0.0047(10) 0.0159(11) 0.0059(9)
C49 0.0160(11) 0.0244(12) 0.0197(12) 0.0015(9) 0.0124(10) 0.0046(9)
C50 0.0246(12) 0.0247(12) 0.0227(12) 0.0034(10) 0.0175(11) 0.0038(10)
C51 0.0310(13) 0.0288(13) 0.0267(13) 0.0061(10) 0.0232(12) 0.0082(11)
C52 0.0248(13) 0.0320(13) 0.0251(13) 0.0031(11) 0.0179(11) 0.0079(10)
C53 0.0409(16) 0.0421(16) 0.0298(15) 0.0030(12) 0.0275(14) 0.0125(13)
C54 0.0385(16) 0.0421(17) 0.0297(15) -0.0071(13) 0.0229(14) 0.0091(13)
C55 0.0305(14) 0.0288(14) 0.0376(16) -0.0079(12) 0.0203(14) 0.0026(11)
C56 0.0262(13) 0.0275(13) 0.0285(14) -0.0015(11) 0.0174(12) 0.0027(10)
C57 0.0183(12) 0.0256(12) 0.0235(12) -0.0002(10) 0.0130(11) 0.0054(9)
K1 0.0378(3) 0.0234(3) 0.0264(3) 0.0002(2) 0.0228(3) -0.0059(2)
O4 0.0630(14) 0.0312(11) 0.0596(14) 0.0167(10) 0.0473(13) 0.0112(10)
C58 0.057(2) 0.0337(16) 0.0458(19) 0.0050(14) 0.0321(18) 0.0016(14)
C59 0.0482(18) 0.0341(16) 0.0477(18) 0.0068(13) 0.0357(17) 0.0012(13)
C60 0.059(2) 0.0338(16) 0.055(2) 0.0043(14) 0.0453(18) 0.0016(14)
C61 0.064(2) 0.0418(18) 0.064(2) 0.0115(16) 0.052(2) 0.0082(16)
O5 0.038(2) 0.040(2) 0.081(4) 0.008(3) 0.042(3) -0.0024(18)
C62 0.051(3) 0.037(3) 0.072(4) 0.005(3) 0.048(3) 0.003(2)
C63 0.042(2) 0.048(3) 0.074(4) -0.003(3) 0.044(2) 0.000(2)
C64 0.044(3) 0.048(3) 0.080(4) -0.001(3) 0.035(3) -0.005(2)
C65 0.041(3) 0.044(3) 0.072(3) 0.007(3) 0.041(2) -0.005(2)
O105 0.044(3) 0.035(3) 0.064(4) 0.001(3) 0.038(3) -0.004(2)
C162 0.053(3) 0.042(3) 0.073(4) -0.002(4) 0.042(3) 0.002(3)
C163 0.055(4) 0.057(4) 0.072(4) 0.009(3) 0.039(3) 0.008(3)
C164 0.048(3) 0.052(4) 0.069(4) -0.013(3) 0.037(3) -0.003(3)
C165 0.043(4) 0.045(3) 0.070(4) 0.009(3) 0.040(3) -0.009(3)
K2 0.0516(4) 0.0330(3) 0.0335(3) -0.0024(2) 0.0355(3) -0.0048(3)
O6 0.074(4) 0.060(3) 0.056(3) 0.011(3) 0.057(3) 0.009(3)
C66 0.062(4) 0.051(3) 0.056(4) 0.010(3) 0.050(3) 0.015(3)
C67 0.048(3) 0.046(3) 0.053(3) 0.005(3) 0.042(3) 0.003(3)
C68 0.049(4) 0.045(3) 0.053(3) 0.003(3) 0.043(3) 0.000(3)
C69 0.060(4) 0.044(3) 0.054(4) 0.012(3) 0.047(3) 0.011(3)
O106 0.064(4) 0.041(2) 0.054(3) 0.000(2) 0.052(3) 0.003(2)
C166 0.064(4) 0.045(3) 0.052(3) 0.000(3) 0.047(3) 0.003(3)
C167 0.049(3) 0.050(3) 0.050(3) 0.001(3) 0.041(3) 0.001(3)
C168 0.063(4) 0.048(3) 0.055(3) 0.009(3) 0.052(3) 0.011(3)
C169 0.083(4) 0.051(3) 0.054(4) 0.005(3) 0.054(3) 0.006(3)
O7 0.055(5) 0.038(3) 0.045(3) 0.001(3) 0.031(3) 0.008(3)
C70 0.055(4) 0.047(4) 0.049(3) -0.007(3) 0.039(3) 0.002(3)
C71 0.057(4) 0.056(4) 0.038(3) -0.002(3) 0.031(3) -0.007(4)
C72 0.051(5) 0.042(4) 0.041(3) 0.005(3) 0.031(3) 0.009(3)
C73 0.046(4) 0.039(4) 0.037(3) 0.002(3) 0.032(3) -0.001(3)
O107 0.054(4) 0.035(2) 0.037(2) 0.004(2) 0.036(2) 0.004(2)
C170 0.062(4) 0.047(3) 0.044(3) -0.011(3) 0.039(3) 0.003(3)
C171 0.064(4) 0.056(3) 0.041(3) 0.005(3) 0.038(3) -0.004(3)
C172 0.036(3) 0.042(3) 0.045(3) 0.001(2) 0.032(3) -0.002(2)
C173 0.050(4) 0.038(3) 0.037(3) -0.005(3) 0.033(3) 0.003(3)
O8 0.112(3) 0.112(3) 0.142(3) 0.001(2) 0.094(2) -0.013(2)
C74 0.111(4) 0.035(2) 0.097(3) -0.010(2) 0.091(3) -0.008(3)
C75 0.085(3) 0.066(3) 0.091(3) 0.011(3) 0.074(3) 0.012(3)
C76 0.092(4) 0.046(3) 0.096(4) 0.012(3) 0.064(3) 0.003(3)
C77 0.115(4) 0.048(3) 0.121(4) -0.001(3) 0.097(3) 0.022(3)
C174 0.091(4) 0.063(4) 0.121(5) 0.021(4) 0.080(4) 0.005(4)
C175 0.082(4) 0.059(4) 0.101(5) 0.021(4) 0.077(4) 0.011(3)
C176 0.097(4) 0.055(4) 0.090(5) 0.017(4) 0.080(4) 0.006(4)
C177 0.100(4) 0.059(4) 0.104(5) 0.015(4) 0.076(4) 0.003(4)

loop_
_atom_type_symbol
_atom_type_description
_atom_type_scat_dispersion_real
_atom_type_scat_dispersion_imag
_atom_type_scat_source
C C 0.0033 0.0016 'International Tables Vol C Tables 4.2.6.8 and 6.1.1.4'
H H 0.0000 0.0000 'International Tables Vol C Tables 4.2.6.8 and 6.1.1.4'
K K 0.2009 0.2494 'International Tables Vol C Tables 4.2.6.8 and 6.1.1.4'
O O 0.0106 0.0060 'International Tables Vol C Tables 4.2.6.8 and 6.1.1.4'
Ti Ti 0.2776 0.4457 'International Tables Vol C Tables 4.2.6.8 and 6.1.1.4'

loop_
_geom_angle_atom_site_label_1
_geom_angle_atom_site_label_2
_geom_angle_atom_site_label_3
_geom_angle
O1 Ti1 O2 107.05(7)
O1 Ti1 C1 77.95(8)
O1 Ti1 C44 78.53(7)
O1 Ti1 C45 79.37(8)
O1 Ti1 C46 109.18(8)
O1 Ti1 C47 136.90(8)
O1 Ti1 K1 55.83(5)
O1 Ti1 K2 157.60(5)
O2 Ti1 C1 79.63(7)
O2 Ti1 C44 85.10(7)
O2 Ti1 C45 117.39(8)
O2 Ti1 C46 120.23(8)
O2 Ti1 C47 90.69(8)
O2 Ti1 K1 53.63(5)
O2 Ti1 K2 55.70(5)
O3 Ti1 O1 131.78(7)
O3 Ti1 O2 108.11(7)
O3 Ti1 C1 77.08(7)
O3 Ti1 C44 136.11(8)
O3 Ti1 C45 111.33(8)
O3 Ti1 C46 79.62(8)
O3 Ti1 C47 74.04(7)
O3 Ti1 K1 156.72(5)
O3 Ti1 K2 55.01(5)
C1 Ti1 C44 146.68(8)
C1 Ti1 C45 154.97(9)
C1 Ti1 C46 153.38(8)
C1 Ti1 C47 144.86(8)
C1 Ti1 K1 84.68(6)
C1 Ti1 K2 84.32(6)
C44 Ti1 C47 63.89(8)
C44 Ti1 K1 62.56(6)
C44 Ti1 K2 110.98(6)
C45 Ti1 C44 33.76(8)
C45 Ti1 C46 33.74(9)
C45 Ti1 C47 57.73(9)
C45 Ti1 K1 91.27(7)
C45 Ti1 K2 120.13(7)
C46 Ti1 C44 58.38(9)
C46 Ti1 C47 32.77(9)
C46 Ti1 K1 120.92(7)
C46 Ti1 K2 92.79(7)
C47 Ti1 K1 116.44(6)
C47 Ti1 K2 62.80(6)
K1 Ti1 K2 109.325(19)
Ti1 O1 K1 88.82(6)
C2 O1 Ti1 122.50(14)
C2 O1 K1 90.76(12)
Ti1 O2 K1 90.01(6)
Ti1 O2 K2 88.01(6)
C16 O2 Ti1 118.75(13)
C16 O2 K1 99.18(12)
C16 O2 K2 82.83(12)
K1 O2 K2 177.69(7)
Ti1 O3 K2 89.76(6)
C30 O3 Ti1 120.94(14)
C30 O3 K2 109.02(13)
C3 C1 Ti1 107.96(14)
C3 C1 C17 110.69(18)
C3 C1 C31 114.01(18)
C17 C1 Ti1 105.50(14)
C31 C1 Ti1 106.49(14)
C31 C1 C17 111.67(18)
O1 C2 C3 116.3(2)
O1 C2 C7 122.5(2)
O1 C2 K1 63.50(10)
C3 C2 C7 121.3(2)
C3 C2 K1 99.75(14)
C7 C2 K1 104.05(14)
C2 C3 C1 115.1(2)
C4 C3 C1 126.3(2)
C4 C3 C2 118.6(2)
C3 C4 H4 118.8
C3 C4 C5 122.5(2)
C5 C4 H4 118.8
C4 C5 C6 117.0(2)
C4 C5 C12 119.4(2)
C6 C5 C12 123.5(2)
C5 C6 H6 118.2
C5 C6 C7 123.6(2)
C7 C6 H6 118.2
C2 C7 C8 121.5(2)
C6 C7 C2 116.9(2)
C6 C7 C8 121.5(2)
C9 C8 C7 110.3(2)
C10 C8 C7 110.2(2)
C10 C8 C9 109.1(2)
C11 C8 C7 112.2(2)
C11 C8 C9 107.2(2)
C11 C8 C10 107.7(2)
C8 C9 H9A 109.5
C8 C9 H9B 109.5
C8 C9 H9C 109.5
H9A C9 H9B 109.5
H9A C9 H9C 109.5
H9B C9 H9C 109.5
C8 C10 H10A 109.5
C8 C10 H10B 109.5
C8 C10 H10C 109.5
H10A C10 H10B 109.5
H10A C10 H10C 109.5
H10B C10 H10C 109.5
C8 C11 H11A 109.5
C8 C11 H11B 109.5
C8 C11 H11C 109.5
H11A C11 H11B 109.5
H11A C11 H11C 109.5
H11B C11 H11C 109.5
C5 C12 C13 108.9(2)
C14 C12 C5 109.8(2)
C14 C12 C13 108.7(2)
C15 C12 C5 112.6(2)
C15 C12 C13 107.8(2)
C15 C12 C14 109.0(2)
C12 C13 H13A 109.5
C12 C13 H13B 109.5
C12 C13 H13C 109.5
H13A C13 H13B 109.5
H13A C13 H13C 109.5
H13B C13 H13C 109.5
C12 C14 H14A 109.5
C12 C14 H14B 109.5
C12 C14 H14C 109.5
H14A C14 H14B 109.5
H14A C14 H14C 109.5
H14B C14 H14C 109.5
C12 C15 H15A 109.5
C12 C15 H15B 109.5
C12 C15 H15C 109.5
H15A C15 H15B 109.5
H15A C15 H15C 109.5
H15B C15 H15C 109.5
O2 C16 C17 117.49(19)
O2 C16 C21 122.3(2)
O2 C16 K1 56.31(10)
O2 C16 K2 70.03(11)
C17 C16 C21 120.2(2)
C17 C16 K1 105.59(14)
C17 C16 K2 97.26(14)
C21 C16 K1 107.69(14)
C21 C16 K2 100.92(15)
K2 C16 K1 126.33(8)
C1 C17 K2 95.03(13)
C16 C17 C1 116.65(19)
C16 C17 K2 58.78(12)
C18 C17 C1 123.9(2)
C18 C17 C16 119.4(2)
C18 C17 K2 115.71(15)
C17 C18 H18 118.9
C19 C18 C17 122.2(2)
C19 C18 H18 118.9
C18 C19 C20 117.0(2)
C18 C19 C26 123.4(5)
C18 C19 C126 120.7(4)
C20 C19 C26 119.6(5)
C20 C19 C126 122.1(4)
C19 C20 H20 117.9
C19 C20 C21 124.2(2)
C21 C20 H20 117.9
C16 C21 C22 122.7(2)
C16 C21 K2 55.83(12)
C20 C21 C16 116.9(2)
C20 C21 C22 120.4(2)
C20 C21 K2 115.39(15)
C22 C21 K2 97.26(14)
C23 C22 C21 111.0(2)
C24 C22 C21 110.7(2)
C24 C22 C23 108.5(2)
C24 C22 C25 107.7(2)
C25 C22 C21 111.6(2)
C25 C22 C23 107.2(2)
C22 C23 H23A 109.5
C22 C23 H23B 109.5
C22 C23 H23C 109.5
H23A C23 H23B 109.5
H23A C23 H23C 109.5
H23B C23 H23C 109.5
C22 C24 H24A 109.5
C22 C24 H24B 109.5
C22 C24 H24C 109.5
H24A C24 H24B 109.5
H24A C24 H24C 109.5
H24B C24 H24C 109.5
C22 C25 H25A 109.5
C22 C25 H25B 109.5
C22 C25 H25C 109.5
H25A C25 H25B 109.5
H25A C25 H25C 109.5
H25B C25 H25C 109.5
C19 C26 C27 108.5(8)
C19 C26 C28 111.6(8)
C19 C26 C29 112.4(8)
C27 C26 C29 107.7(9)
C28 C26 C27 109.1(9)
C28 C26 C29 107.5(9)
C26 C27 H27A 109.5
C26 C27 H27B 109.5
C26 C27 H27C 109.5
H27A C27 H27B 109.5
H27A C27 H27C 109.5
H27B C27 H27C 109.5
C26 C28 H28A 109.5
C26 C28 H28B 109.5
C26 C28 H28C 109.5
H28A C28 H28B 109.5
H28A C28 H28C 109.5
H28B C28 H28C 109.5
C26 C29 H29A 109.5
C26 C29 H29B 109.5
C26 C29 H29C 109.5
H29A C29 H29B 109.5
H29A C29 H29C 109.5
H29B C29 H29C 109.5
C127 C126 C19 113.3(8)
C127 C126 C129 106.8(9)
C128 C126 C19 110.1(8)
C128 C126 C127 109.3(9)
C128 C126 C129 108.4(9)
C129 C126 C19 108.7(8)
C126 C127 H12A 109.5
C126 C127 H12B 109.5
C126 C127 H12C 109.5
H12A C127 H12B 109.5
H12A C127 H12C 109.5
H12B C127 H12C 109.5
C126 C128 H12D 109.5
C126 C128 H12E 109.5
C126 C128 H12F 109.5
H12D C128 H12E 109.5
H12D C128 H12F 109.5
H12E C128 H12F 109.5
C126 C129 H12G 109.5
C126 C129 H12H 109.5
C126 C129 H12I 109.5
H12G C129 H12H 109.5
H12G C129 H12I 109.5
H12H C129 H12I 109.5
O3 C30 C31 116.3(2)
O3 C30 C35 122.1(2)
O3 C30 K2 49.27(10)
C31 C30 C35 121.6(2)
C31 C30 K2 103.96(14)
C35 C30 K2 113.27(15)
C30 C31 C1 113.82(19)
C32 C31 C1 127.6(2)
C32 C31 C30 118.6(2)
C31 C32 H32 118.9
C31 C32 C33 122.1(2)
C33 C32 H32 118.9
C32 C33 C40 120.7(2)
C34 C33 C32 117.3(2)
C34 C33 C40 121.9(2)
C33 C34 H34 118.2
C33 C34 C35 123.7(2)
C35 C34 H34 118.2
C30 C35 C36 122.0(2)
C34 C35 C30 116.7(2)
C34 C35 C36 121.3(2)
C37 C36 C35 108.9(2)
C37 C36 C38 109.1(2)
C37 C36 C39 108.2(2)
C38 C36 C35 110.7(2)
C38 C36 C39 107.6(2)
C39 C36 C35 112.2(2)
C36 C37 H37A 109.5
C36 C37 H37B 109.5
C36 C37 H37C 109.5
H37A C37 H37B 109.5
H37A C37 H37C 109.5
H37B C37 H37C 109.5
C36 C38 H38A 109.5
C36 C38 H38B 109.5
C36 C38 H38C 109.5
C36 C38 K2 119.84(16)
H38A C38 H38B 109.5
H38A C38 H38C 109.5
H38B C38 H38C 109.5
K2 C38 H38A 68.5
K2 C38 H38B 128.4
K2 C38 H38C 41.2
C36 C39 H39A 109.5
C36 C39 H39B 109.5
C36 C39 H39C 109.5
H39A C39 H39B 109.5
H39A C39 H39C 109.5
H39B C39 H39C 109.5
C41 C40 C33 108.0(2)
C42 C40 C33 111.4(2)
C42 C40 C41 109.5(3)
C42 C40 C43 107.4(2)
C43 C40 C33 112.5(2)
C43 C40 C41 107.9(3)
C40 C41 H41A 109.5
C40 C41 H41B 109.5
C40 C41 H41C 109.5
H41A C41 H41B 109.5
H41A C41 H41C 109.5
H41B C41 H41C 109.5
C40 C42 H42A 109.5
C40 C42 H42B 109.5
C40 C42 H42C 109.5
H42A C42 H42B 109.5
H42A C42 H42C 109.5
H42B C42 H42C 109.5
C40 C43 H43A 109.5
C40 C43 H43B 109.5
C40 C43 H43C 109.5
H43A C43 H43B 109.5
H43A C43 H43C 109.5
H43B C43 H43C 109.5
Ti1 C44 K1 72.59(6)
Ti1 C44 H44 116.4(14)
C45 C44 Ti1 67.19(13)
C45 C44 C49 120.7(2)
C45 C44 K1 127.36(16)
C45 C44 H44 119.1(15)
C49 C44 Ti1 104.51(16)
C49 C44 K1 100.92(15)
C49 C44 H44 116.5(15)
K1 C44 H44 54.2(14)
Ti1 C45 H45 112.3(15)
C44 C45 Ti1 79.04(14)
C44 C45 H45 121.0(15)
C46 C45 Ti1 74.39(14)
C46 C45 C44 117.4(2)
C46 C45 H45 121.4(15)
Ti1 C46 H46 114.3(16)
C45 C46 Ti1 71.87(14)
C45 C46 C47 117.9(2)
C45 C46 H46 120.3(17)
C47 C46 Ti1 81.03(15)
C47 C46 H46 121.7(17)
Ti1 C47 K2 71.28(6)
Ti1 C47 H47 118.2(15)
C46 C47 Ti1 66.20(14)
C46 C47 C48 121.5(2)
C46 C47 K2 130.52(17)
C46 C47 H47 117.3(16)
C48 C47 Ti1 102.76(16)
C48 C47 K2 91.15(15)
C48 C47 H47 117.7(16)
K2 C47 H47 63.7(15)
C47 C48 C49 115.6(2)
C47 C48 K2 64.78(13)
C49 C48 K2 121.81(14)
C51 C48 C47 124.7(2)
C51 C48 C49 119.7(2)
C51 C48 K2 84.58(14)
C48 C49 C44 115.8(2)
C50 C49 C44 124.9(2)
C50 C49 C48 119.2(2)
C49 C50 H50 119.1
C49 C50 C57 121.9(2)
C57 C50 H50 119.1
C48 C51 H51 119.1
C48 C51 C52 121.7(2)
C52 C51 H51 119.1
C53 C52 C51 122.9(2)
C53 C52 C57 118.5(2)
C57 C52 C51 118.7(2)
C52 C53 H53 119.3
C54 C53 C52 121.5(3)
C54 C53 H53 119.3
C53 C54 H54 120.2
C53 C54 C55 119.7(3)
C55 C54 H54 120.2
C54 C55 H55 119.8
C56 C55 C54 120.5(3)
C56 C55 H55 119.8
C55 C56 H56 119.5
C55 C56 C57 121.1(3)
C57 C56 H56 119.5
C52 C57 C50 118.8(2)
C56 C57 C50 122.4(2)
C56 C57 C52 118.8(2)
Ti1 K1 C58 141.71(6)
Ti1 K1 C62 114.11(13)
Ti1 K1 H44 58.8(5)
O1 K1 Ti1 35.36(3)
O1 K1 C2 25.75(5)
O1 K1 C16 79.09(5)
O1 K1 C44 56.99(6)
O1 K1 C58 122.53(6)
O1 K1 C62 107.20(14)
O1 K1 H44 61.2(5)
O2 K1 Ti1 36.36(3)
O2 K1 O1 70.47(5)
O2 K1 C2 80.77(5)
O2 K1 C16 24.52(5)
O2 K1 C44 62.55(6)
O2 K1 C58 148.30(7)
O2 K1 C62 100.43(17)
O2 K1 H44 79.1(6)
C2 K1 Ti1 53.16(4)
C2 K1 C16 78.57(6)
C2 K1 C44 82.73(6)
C2 K1 C58 124.21(7)
C2 K1 C62 82.26(15)
C2 K1 H44 85.8(5)
C16 K1 Ti1 52.21(4)
C16 K1 C58 156.99(7)
C16 K1 C62 75.93(17)
C16 K1 H44 103.3(6)
C44 K1 Ti1 44.85(5)
C44 K1 C16 86.69(6)
C44 K1 C58 98.59(8)
C44 K1 C62 158.96(13)
C44 K1 H44 16.6(5)
O4 K1 Ti1 140.07(5)
O4 K1 O1 136.95(6)
O4 K1 O2 129.83(6)
O4 K1 C2 144.56(7)
O4 K1 C16 136.83(7)
O4 K1 C44 95.77(7)
O4 K1 C58 20.74(7)
O4 K1 C62 105.01(13)
O4 K1 O105 79.0(3)
O4 K1 H44 83.9(5)
C58 K1 H44 83.4(5)
O5 K1 Ti1 136.4(2)
O5 K1 O1 123.6(2)
O5 K1 O2 118.7(2)
O5 K1 C2 97.9(2)
O5 K1 C16 94.6(2)
O5 K1 C44 178.6(2)
O5 K1 O4 83.0(2)
O5 K1 C58 80.0(2)
O5 K1 C62 22.36(19)
O5 K1 H44 162.1(6)
C62 K1 C58 102.03(15)
C62 K1 H44 168.0(5)
O105 K1 Ti1 141.0(3)
O105 K1 O1 121.6(3)
O105 K1 O2 127.6(2)
O105 K1 C2 96.4(3)
O105 K1 C16 103.3(2)
O105 K1 C44 169.7(2)
O105 K1 C58 73.3(2)
O105 K1 H44 153.3(6)
C58 O4 K1 117.86(17)
C58 O4 C61 106.0(2)
C61 O4 K1 135.83(18)
K1 C58 H58A 97.6
K1 C58 H58B 77.9
O4 C58 K1 41.40(12)
O4 C58 H58A 110.1
O4 C58 H58B 110.1
O4 C58 C59 108.0(2)
H58A C58 H58B 108.4
C59 C58 K1 145.9(2)
C59 C58 H58A 110.1
C59 C58 H58B 110.1
C58 C59 H59A 110.8
C58 C59 H59B 110.8
H59A C59 H59B 108.9
C60 C59 C58 104.5(2)
C60 C59 H59A 110.8
C60 C59 H59B 110.8
C59 C60 H60A 111.2
C59 C60 H60B 111.2
H60A C60 H60B 109.1
C61 C60 C59 102.9(2)
C61 C60 H60A 111.2
C61 C60 H60B 111.2
O4 C61 C60 104.7(2)
O4 C61 H61A 110.8
O4 C61 H61B 110.8
C60 C61 H61A 110.8
C60 C61 H61B 110.8
H61A C61 H61B 108.9
C62 O5 K1 115.5(6)
C65 O5 K1 129.8(9)
C65 O5 C62 110.6(7)
K1 C62 H62A 91.0
K1 C62 H62B 83.5
O5 C62 K1 42.1(4)
O5 C62 H62A 110.6
O5 C62 H62B 110.6
O5 C62 C63 105.6(6)
H62A C62 H62B 108.8
C63 C62 K1 147.2(5)
C63 C62 H62A 110.6
C63 C62 H62B 110.6
C62 C63 H63A 111.3
C62 C63 H63B 111.3
H63A C63 H63B 109.2
C64 C63 C62 102.4(6)
C64 C63 H63A 111.3
C64 C63 H63B 111.3
C63 C64 H64A 111.1
C63 C64 H64B 111.1
H64A C64 H64B 109.0
C65 C64 C63 103.4(7)
C65 C64 H64A 111.1
C65 C64 H64B 111.1
O5 C65 C64 107.4(8)
O5 C65 H65A 110.2
O5 C65 H65B 110.2
C64 C65 H65A 110.2
C64 C65 H65B 110.2
H65A C65 H65B 108.5
C162 O105 K1 113.4(8)
C165 O105 K1 129.9(15)
C165 O105 C162 104.3(11)
O105 C162 H16A 110.8
O105 C162 H16B 110.8
O105 C162 C163 104.7(8)
H16A C162 H16B 108.9
C163 C162 H16A 110.8
C163 C162 H16B 110.8
C162 C163 H16C 111.0
C162 C163 H16D 111.0
H16C C163 H16D 109.0
C164 C163 C162 103.6(8)
C164 C163 H16C 111.0
C164 C163 H16D 111.0
C163 C164 H16E 110.7
C163 C164 H16F 110.7
C163 C164 C165 105.4(9)
H16E C164 H16F 108.8
C165 C164 H16E 110.7
C165 C164 H16F 110.7
O105 C165 C164 106.2(11)
O105 C165 H16G 110.5
O105 C165 H16H 110.5
C164 C165 H16G 110.5
C164 C165 H16H 110.5
H16G C165 H16H 108.7
Ti1 K2 C17 52.55(4)
Ti1 K2 C30 49.97(4)
Ti1 K2 C73 106.4(3)
Ti1 K2 H47 59.8(6)
O2 K2 Ti1 36.29(3)
O2 K2 C16 27.14(5)
O2 K2 C17 43.10(5)
O2 K2 C30 78.76(5)
O2 K2 C47 66.12(6)
O2 K2 C73 111.7(4)
O2 K2 H47 83.9(6)
O3 K2 Ti1 35.22(3)
O3 K2 O2 70.20(5)
O3 K2 C16 79.83(6)
O3 K2 C17 65.44(5)
O3 K2 C30 21.71(5)
O3 K2 C47 54.85(6)
O3 K2 C73 85.0(3)
O3 K2 H47 57.2(5)
C16 K2 Ti1 54.18(5)
C16 K2 C17 23.96(5)
C16 K2 C30 78.26(6)
C16 K2 C47 92.57(7)
C16 K2 C73 88.1(4)
C16 K2 H47 110.0(6)
C17 K2 C30 57.62(5)
C17 K2 C73 68.7(3)
C17 K2 H47 112.2(6)
C30 K2 C73 63.4(3)
C30 K2 H47 77.1(5)
C47 K2 Ti1 45.91(5)
C47 K2 C17 98.04(6)
C47 K2 C30 76.51(6)
C47 K2 C73 138.9(4)
C47 K2 H47 17.9(6)
O6 K2 Ti1 141.8(2)
O6 K2 O2 142.32(19)
O6 K2 O3 127.6(2)
O6 K2 C16 150.5(2)
O6 K2 C17 165.3(2)
O6 K2 C30 131.2(2)
O6 K2 C47 95.9(2)
O6 K2 C73 103.4(4)
O6 K2 H47 82.4(6)
O106 K2 Ti1 151.77(19)
O106 K2 O2 142.38(17)
O106 K2 O3 137.43(17)
O106 K2 C16 142.49(17)
O106 K2 C17 154.23(19)
O106 K2 C30 137.19(17)
O106 K2 C47 105.9(2)
O106 K2 O107 85.3(4)
O106 K2 H47 93.2(6)
O7 K2 Ti1 125.5(5)
O7 K2 O2 121.5(6)
O7 K2 O3 105.1(5)
O7 K2 C16 94.7(5)
O7 K2 C17 80.7(5)
O7 K2 C30 83.6(5)
O7 K2 C47 157.0(5)
O7 K2 O6 88.4(6)
O7 K2 C73 20.4(4)
O7 K2 H47 144.4(7)
C73 K2 H47 132.2(7)
O107 K2 Ti1 121.6(3)
O107 K2 O2 116.3(3)
O107 K2 O3 103.8(3)
O107 K2 C16 89.6(3)
O107 K2 C17 75.7(3)
O107 K2 C30 82.1(3)
O107 K2 C47 157.6(3)
O107 K2 H47 147.5(6)
C66 O6 K2 131.6(6)
C66 O6 C69 104.9(7)
C69 O6 K2 115.7(7)
O6 C66 H66A 109.6
O6 C66 H66B 109.6
O6 C66 C67 110.4(7)
H66A C66 H66B 108.1
C67 C66 H66A 109.6
C67 C66 H66B 109.6
C66 C67 H67A 110.7
C66 C67 H67B 110.7
H67A C67 H67B 108.8
C68 C67 C66 105.1(8)
C68 C67 H67A 110.7
C68 C67 H67B 110.7
C67 C68 H68A 111.0
C67 C68 H68B 111.0
H68A C68 H68B 109.0
C69 C68 C67 103.9(8)
C69 C68 H68A 111.0
C69 C68 H68B 111.0
O6 C69 C68 109.7(8)
O6 C69 H69A 109.7
O6 C69 H69B 109.7
C68 C69 H69A 109.7
C68 C69 H69B 109.7
H69A C69 H69B 108.2
C166 O106 K2 132.6(5)
C166 O106 C169 107.0(7)
C169 O106 K2 119.7(6)
O106 C166 H16I 110.5
O106 C166 H16J 110.5
O106 C166 C167 106.1(7)
H16I C166 H16J 108.7
C167 C166 H16I 110.5
C167 C166 H16J 110.5
C166 C167 H16K 110.8
C166 C167 H16L 110.8
H16K C167 H16L 108.9
C168 C167 C166 104.6(8)
C168 C167 H16K 110.8
C168 C167 H16L 110.8
C167 C168 H16M 111.2
C167 C168 H16N 111.2
H16M C168 H16N 109.1
C169 C168 C167 102.8(8)
C169 C168 H16M 111.2
C169 C168 H16N 111.2
O106 C169 C168 100.4(7)
O106 C169 H16O 111.7
O106 C169 H16P 111.7
C168 C169 H16O 111.7
C168 C169 H16P 111.7
H16O C169 H16P 109.5
C70 O7 K2 131.8(11)
C70 O7 C73 106.7(10)
C73 O7 K2 121.4(11)
O7 C70 H70A 110.1
O7 C70 H70B 110.1
O7 C70 C71 108.0(10)
H70A C70 H70B 108.4
C71 C70 H70A 110.1
C71 C70 H70B 110.1
C70 C71 H71A 111.4
C70 C71 H71B 111.4
H71A C71 H71B 109.2
C72 C71 C70 102.1(9)
C72 C71 H71A 111.4
C72 C71 H71B 111.4
C71 C72 H72A 111.3
C71 C72 H72B 111.3
H72A C72 H72B 109.2
C73 C72 C71 102.5(10)
C73 C72 H72A 111.3
C73 C72 H72B 111.3
K2 C73 H73A 114.1
K2 C73 H73B 74.7
O7 C73 K2 38.2(8)
O7 C73 C72 103.5(12)
O7 C73 H73A 111.1
O7 C73 H73B 111.1
C72 C73 K2 129.2(15)
C72 C73 H73A 111.1
C72 C73 H73B 111.1
H73A C73 H73B 109.0
C170 O107 K2 129.8(8)
C170 O107 C173 103.4(7)
C173 O107 K2 122.5(8)
O107 C170 H17A 110.6
O107 C170 H17B 110.6
O107 C170 C171 105.6(8)
H17A C170 H17B 108.8
C171 C170 H17A 110.6
C171 C170 H17B 110.6
C170 C171 H17C 111.0
C170 C171 H17D 111.0
C170 C171 C172 103.9(7)
H17C C171 H17D 109.0
C172 C171 H17C 111.0
C172 C171 H17D 111.0
C171 C172 H17E 111.1
C171 C172 H17F 111.1
H17E C172 H17F 109.0
C173 C172 C171 103.5(7)
C173 C172 H17E 111.1
C173 C172 H17F 111.1
O107 C173 C172 106.0(9)
O107 C173 H17G 110.5
O107 C173 H17H 110.5
C172 C173 H17G 110.5
C172 C173 H17H 110.5
H17G C173 H17H 108.7
C74 O8 C77 110.0(4)
C177 O8 C174 107.0(6)
O8 C74 H74A 109.5
O8 C74 H74B 109.5
O8 C74 C75 110.6(4)
H74A C74 H74B 108.1
C75 C74 H74A 109.5
C75 C74 H74B 109.5
C74 C75 H75A 110.7
C74 C75 H75B 110.7
C74 C75 C76 105.4(4)
H75A C75 H75B 108.8
C76 C75 H75A 110.7
C76 C75 H75B 110.7
C75 C76 H76A 110.8
C75 C76 H76B 110.8
C75 C76 C77 104.8(4)
H76A C76 H76B 108.9
C77 C76 H76A 110.8
C77 C76 H76B 110.8
O8 C77 C76 106.8(4)
O8 C77 H77A 110.4
O8 C77 H77B 110.4
C76 C77 H77A 110.4
C76 C77 H77B 110.4
H77A C77 H77B 108.6
O8 C174 H17I 110.3
O8 C174 H17J 110.3
H17I C174 H17J 108.6
C175 C174 O8 106.9(6)
C175 C174 H17I 110.3
C175 C174 H17J 110.3
C174 C175 H17K 111.2
C174 C175 H17L 111.2
C174 C175 C176 102.6(6)
H17K C175 H17L 109.2
C176 C175 H17K 111.2
C176 C175 H17L 111.2
C175 C176 H17M 111.5
C175 C176 H17N 111.5
C175 C176 C177 101.4(6)
H17M C176 H17N 109.3
C177 C176 H17M 111.5
C177 C176 H17N 111.5
O8 C177 C176 110.9(7)
O8 C177 H17O 109.4
O8 C177 H17P 109.4
C176 C177 H17O 109.4
C176 C177 H17P 109.4
H17O C177 H17P 108.0

loop_
_geom_bond_atom_site_label_1
_geom_bond_atom_site_label_2
_geom_bond_distance
Ti1 O1 1.9695(17)
Ti1 O2 2.0172(16)
Ti1 O3 1.9647(16)
Ti1 C1 2.247(2)
Ti1 C44 2.515(2)
Ti1 C45 2.361(2)
Ti1 C46 2.393(3)
Ti1 C47 2.583(3)
Ti1 K1 3.4026(7)
Ti1 K2 3.4063(9)
O1 C2 1.367(3)
O1 K1 2.8156(17)
O2 C16 1.366(3)
O2 K1 2.7398(17)
O2 K2 2.8157(17)
O3 C30 1.362(3)
O3 K2 2.7907(18)
C1 C3 1.516(3)
C1 C17 1.525(3)
C1 C31 1.524(3)
C2 C3 1.408(3)
C2 C7 1.409(3)
C2 K1 3.146(2)
C3 C4 1.390(3)
C4 H4 0.9300
C4 C5 1.390(3)
C5 C6 1.398(3)
C5 C12 1.542(3)
C6 H6 0.9300
C6 C7 1.399(3)
C7 C8 1.543(3)
C8 C9 1.540(3)
C8 C10 1.537(4)
C8 C11 1.535(4)
C9 H9A 0.9600
C9 H9B 0.9600
C9 H9C 0.9600
C10 H10A 0.9600
C10 H10B 0.9600
C10 H10C 0.9600
C11 H11A 0.9600
C11 H11B 0.9600
C11 H11C 0.9600
C12 C13 1.544(3)
C12 C14 1.530(4)
C12 C15 1.528(4)
C13 H13A 0.9600
C13 H13B 0.9600
C13 H13C 0.9600
C14 H14A 0.9600
C14 H14B 0.9600
C14 H14C 0.9600
C15 H15A 0.9600
C15 H15B 0.9600
C15 H15C 0.9600
C16 C17 1.411(3)
C16 C21 1.418(3)
C16 K1 3.251(2)
C16 K2 2.972(2)
C17 C18 1.393(3)
C17 K2 3.448(2)
C18 H18 0.9300
C18 C19 1.387(3)
C19 C20 1.394(3)
C19 C26 1.516(16)
C19 C126 1.565(15)
C20 H20 0.9300
C20 C21 1.398(3)
C21 C22 1.543(3)
C21 K2 3.527(2)
C22 C23 1.540(4)
C22 C24 1.531(4)
C22 C25 1.540(3)
C23 H23A 0.9600
C23 H23B 0.9600
C23 H23C 0.9600
C24 H24A 0.9600
C24 H24B 0.9600
C24 H24C 0.9600
C25 H25A 0.9600
C25 H25B 0.9600
C25 H25C 0.9600
C26 C27 1.534(11)
C26 C28 1.521(11)
C26 C29 1.542(12)
C27 H27A 0.9600
C27 H27B 0.9600
C27 H27C 0.9600
C28 H28A 0.9600
C28 H28B 0.9600
C28 H28C 0.9600
C29 H29A 0.9600
C29 H29B 0.9600
C29 H29C 0.9600
C126 C127 1.534(11)
C126 C128 1.525(12)
C126 C129 1.539(12)
C127 H12A 0.9600
C127 H12B 0.9600
C127 H12C 0.9600
C128 H12D 0.9600
C128 H12E 0.9600
C128 H12F 0.9600
C129 H12G 0.9600
C129 H12H 0.9600
C129 H12I 0.9600
C30 C31 1.407(3)
C30 C35 1.408(3)
C30 K2 3.482(2)
C31 C32 1.390(3)
C32 H32 0.9300
C32 C33 1.399(3)
C33 C34 1.387(3)
C33 C40 1.534(3)
C34 H34 0.9300
C34 C35 1.404(3)
C35 C36 1.539(3)
C36 C37 1.528(4)
C36 C38 1.536(4)
C36 C39 1.539(3)
C37 H37A 0.9600
C37 H37B 0.9600
C37 H37C 0.9600
C38 H38A 0.9600
C38 H38B 0.9600
C38 H38C 0.9600
C38 K2 3.512(3)
C39 H39A 0.9600
C39 H39B 0.9600
C39 H39C 0.9600
C40 C41 1.533(4)
C40 C42 1.524(4)
C40 C43 1.531(4)
C41 H41A 0.9600
C41 H41B 0.9600
C41 H41C 0.9600
C42 H42A 0.9600
C42 H42B 0.9600
C42 H42C 0.9600
C43 H43A 0.9600
C43 H43B 0.9600
C43 H43C 0.9600
C44 C45 1.424(3)
C44 C49 1.451(3)
C44 K1 3.165(3)
C44 H44 0.96(3)
C45 C46 1.380(4)
C45 H45 0.99(3)
C46 C47 1.416(4)
C46 H46 0.91(3)
C47 C48 1.442(3)
C47 K2 3.199(3)
C47 H47 0.99(3)
C48 C49 1.445(3)
C48 C51 1.377(3)
C48 K2 3.535(2)
C49 C50 1.373(3)
C50 H50 0.9300
C50 C57 1.434(3)
C51 H51 0.9300
C51 C52 1.429(4)
C52 C53 1.410(4)
C52 C57 1.421(4)
C53 H53 0.9300
C53 C54 1.382(4)
C54 H54 0.9300
C54 C55 1.388(4)
C55 H55 0.9300
C55 C56 1.380(4)
C56 H56 0.9300
C56 C57 1.408(3)
K1 O4 2.641(2)
K1 C58 3.531(3)
K1 O5 2.533(9)
K1 C62 3.408(8)
K1 O105 2.737(15)
K1 H44 2.72(2)
O4 C58 1.415(4)
O4 C61 1.433(4)
C58 H58A 0.9700
C58 H58B 0.9700
C58 C59 1.505(4)
C59 H59A 0.9700
C59 H59B 0.9700
C59 C60 1.503(4)
C60 H60A 0.9700
C60 H60B 0.9700
C60 C61 1.499(4)
C61 H61A 0.9700
C61 H61B 0.9700
O5 C62 1.437(8)
O5 C65 1.406(9)
C62 H62A 0.9700
C62 H62B 0.9700
C62 C63 1.519(8)
C63 H63A 0.9700
C63 H63B 0.9700
C63 C64 1.516(9)
C64 H64A 0.9700
C64 H64B 0.9700
C64 C65 1.499(11)
C65 H65A 0.9700
C65 H65B 0.9700
O105 C162 1.422(11)
O105 C165 1.422(11)
C162 H16A 0.9700
C162 H16B 0.9700
C162 C163 1.525(12)
C163 H16C 0.9700
C163 H16D 0.9700
C163 C164 1.484(11)
C164 H16E 0.9700
C164 H16F 0.9700
C164 C165 1.495(13)
C165 H16G 0.9700
C165 H16H 0.9700
K2 O6 2.671(10)
K2 O106 2.602(8)
K2 O7 2.542(14)
K2 C73 3.51(2)
K2 O107 2.708(11)
K2 H47 2.90(3)
O6 C66 1.391(9)
O6 C69 1.469(10)
C66 H66A 0.9700
C66 H66B 0.9700
C66 C67 1.522(11)
C67 H67A 0.9700
C67 H67B 0.9700
C67 C68 1.510(11)
C68 H68A 0.9700
C68 H68B 0.9700
C68 C69 1.500(10)
C69 H69A 0.9700
C69 H69B 0.9700
O106 C166 1.409(8)
O106 C169 1.494(10)
C166 H16I 0.9700
C166 H16J 0.9700
C166 C167 1.535(12)
C167 H16K 0.9700
C167 H16L 0.9700
C167 C168 1.516(10)
C168 H16M 0.9700
C168 H16N 0.9700
C168 C169 1.515(10)
C169 H16O 0.9700
C169 H16P 0.9700
O7 C70 1.403(11)
O7 C73 1.433(12)
C70 H70A 0.9700
C70 H70B 0.9700
C70 C71 1.540(12)
C71 H71A 0.9700
C71 H71B 0.9700
C71 C72 1.520(11)
C72 H72A 0.9700
C72 H72B 0.9700
C72 C73 1.494(12)
C73 H73A 0.9700
C73 H73B 0.9700
O107 C170 1.429(9)
O107 C173 1.442(9)
C170 H17A 0.9700
C170 H17B 0.9700
C170 C171 1.530(11)
C171 H17C 0.9700
C171 H17D 0.9700
C171 C172 1.535(9)
C172 H17E 0.9700
C172 H17F 0.9700
C172 C173 1.485(10)
C173 H17G 0.9700
C173 H17H 0.9700
O8 C74 1.371(5)
O8 C77 1.401(6)
O8 C174 1.522(12)
O8 C177 1.294(13)
C74 H74A 0.9700
C74 H74B 0.9700
C74 C75 1.458(6)
C75 H75A 0.9700
C75 H75B 0.9700
C75 C76 1.465(7)
C76 H76A 0.9700
C76 H76B 0.9700
C76 C77 1.520(7)
C77 H77A 0.9700
C77 H77B 0.9700
C174 H17I 0.9700
C174 H17J 0.9700
C174 C175 1.485(8)
C175 H17K 0.9700
C175 H17L 0.9700
C175 C176 1.488(9)
C176 H17M 0.9700
C176 H17N 0.9700
C176 C177 1.543(8)
C177 H17O 0.9700
C177 H17P 0.9700

loop_
_geom_torsion_atom_site_label_1
_geom_torsion_atom_site_label_2
_geom_torsion_atom_site_label_3
_geom_torsion_atom_site_label_4
_geom_torsion
Ti1 O1 C2 C3 -1.1(3)
Ti1 O1 C2 C7 -179.32(16)
Ti1 O1 C2 K1 -89.08(12)
Ti1 O2 C16 C17 4.1(3)
Ti1 O2 C16 C21 -174.27(17)
Ti1 O2 C16 K1 95.10(12)
Ti1 O2 C16 K2 -83.75(11)
Ti1 O3 C30 C31 15.7(3)
Ti1 O3 C30 C35 -164.08(17)
Ti1 O3 C30 K2 101.63(14)
Ti1 C1 C3 C2 -5.3(2)
Ti1 C1 C3 C4 175.15(19)
Ti1 C1 C17 C16 -13.9(2)
Ti1 C1 C17 C18 169.27(18)
Ti1 C1 C17 K2 43.56(11)
Ti1 C1 C31 C30 -17.7(2)
Ti1 C1 C31 C32 162.9(2)
Ti1 C44 C45 C46 65.84(19)
Ti1 C44 C49 C48 -44.0(2)
Ti1 C44 C49 C50 133.0(2)
Ti1 C45 C46 C47 69.0(2)
Ti1 C46 C47 C48 90.7(2)
Ti1 C46 C47 K2 -33.0(2)
Ti1 C47 C48 C49 43.8(2)
Ti1 C47 C48 C51 -134.1(2)
Ti1 C47 C48 K2 -71.06(9)
O1 C2 C3 C1 4.5(3)
O1 C2 C3 C4 -175.90(19)
O1 C2 C7 C6 178.3(2)
O1 C2 C7 C8 -2.3(3)
O2 C16 C17 C1 7.8(3)
O2 C16 C17 C18 -175.2(2)
O2 C16 C17 K2 -71.23(17)
O2 C16 C21 C20 176.9(2)
O2 C16 C21 C22 -2.1(3)
O2 C16 C21 K2 73.17(19)
O3 C30 C31 C1 4.1(3)
O3 C30 C31 C32 -176.5(2)
O3 C30 C35 C34 177.0(2)
O3 C30 C35 C36 -0.6(4)
C1 C3 C4 C5 175.9(2)
C1 C17 C18 C19 173.6(2)
C1 C31 C32 C33 178.1(2)
C2 C3 C4 C5 -3.7(3)
C2 C7 C8 C9 60.8(3)
C2 C7 C8 C10 -59.7(3)
C2 C7 C8 C11 -179.7(2)
C3 C1 C17 C16 102.7(2)
C3 C1 C17 C18 -74.2(3)
C3 C1 C17 K2 160.10(14)
C3 C1 C31 C30 -136.7(2)
C3 C1 C31 C32 43.9(3)
C3 C2 C7 C6 0.2(3)
C3 C2 C7 C8 179.6(2)
C3 C4 C5 C6 2.4(3)
C3 C4 C5 C12 -177.0(2)
C4 C5 C6 C7 0.4(4)
C4 C5 C12 C13 50.2(3)
C4 C5 C12 C14 -68.6(3)
C4 C5 C12 C15 169.8(2)
C5 C6 C7 C2 -1.6(3)
C5 C6 C7 C8 179.0(2)
C6 C5 C12 C13 -129.0(3)
C6 C5 C12 C14 112.1(3)
C6 C5 C12 C15 -9.5(3)
C6 C7 C8 C9 -119.8(2)
C6 C7 C8 C10 119.7(2)
C6 C7 C8 C11 -0.3(3)
C7 C2 C3 C1 -177.2(2)
C7 C2 C3 C4 2.4(3)
C12 C5 C6 C7 179.7(2)
C16 C17 C18 C19 -3.1(3)
C16 C21 C22 C23 -56.3(3)
C16 C21 C22 C24 64.2(3)
C16 C21 C22 C25 -175.9(2)
C17 C1 C3 C2 -120.3(2)
C17 C1 C3 C4 60.1(3)
C17 C1 C31 C30 96.9(2)
C17 C1 C31 C32 -82.4(3)
C17 C16 C21 C20 -1.5(3)
C17 C16 C21 C22 179.5(2)
C17 C16 C21 K2 -105.2(2)
C17 C18 C19 C20 1.2(3)
C17 C18 C19 C26 179.5(5)
C17 C18 C19 C126 -173.5(5)
C18 C19 C20 C21 0.7(4)
C18 C19 C26 C27 120.4(6)
C18 C19 C26 C28 -119.4(6)
C18 C19 C26 C29 1.5(10)
C18 C19 C126 C127 176.8(6)
C18 C19 C126 C128 -60.4(9)
C18 C19 C126 C129 58.1(8)
C19 C20 C21 C16 -0.5(4)
C19 C20 C21 C22 178.5(2)
C19 C20 C21 K2 62.3(3)
C20 C19 C26 C27 -61.3(8)
C20 C19 C26 C28 58.9(8)
C20 C19 C26 C29 179.8(5)
C20 C19 C126 C127 2.3(10)
C20 C19 C126 C128 125.1(6)
C20 C19 C126 C129 -116.3(6)
C20 C21 C22 C23 124.7(2)
C20 C21 C22 C24 -114.8(3)
C20 C21 C22 C25 5.2(3)
C21 C16 C17 C1 -173.7(2)
C21 C16 C17 C18 3.3(3)
C21 C16 C17 K2 107.2(2)
C26 C19 C20 C21 -177.7(5)
C126 C19 C20 C21 175.3(5)
C30 C31 C32 C33 -1.3(3)
C30 C35 C36 C37 65.1(3)
C30 C35 C36 C38 -54.9(3)
C30 C35 C36 C39 -175.2(2)
C31 C1 C3 C2 112.8(2)
C31 C1 C3 C4 -66.7(3)
C31 C1 C17 C16 -129.2(2)
C31 C1 C17 C18 54.0(3)
C31 C1 C17 K2 -71.72(17)
C31 C30 C35 C34 -2.7(3)
C31 C30 C35 C36 179.7(2)
C31 C32 C33 C34 -1.1(3)
C31 C32 C33 C40 -177.6(2)
C32 C33 C34 C35 1.7(4)
C32 C33 C40 C41 74.8(3)
C32 C33 C40 C42 -45.5(3)
C32 C33 C40 C43 -166.2(3)
C33 C34 C35 C30 0.2(4)
C33 C34 C35 C36 177.8(2)
C34 C33 C40 C41 -101.5(3)
C34 C33 C40 C42 138.2(3)
C34 C33 C40 C43 17.5(4)
C34 C35 C36 C37 -112.4(3)
C34 C35 C36 C38 127.6(2)
C34 C35 C36 C39 7.4(3)
C35 C30 C31 C1 -176.2(2)
C35 C30 C31 C32 3.3(3)
C35 C36 C38 K2 23.8(3)
C37 C36 C38 K2 -96.1(2)
C39 C36 C38 K2 146.76(17)
C40 C33 C34 C35 178.1(2)
C44 C45 C46 Ti1 -68.4(2)
C44 C45 C46 C47 0.5(3)
C44 C49 C50 C57 -175.7(2)
C45 C44 C49 C48 27.8(3)
C45 C44 C49 C50 -155.2(2)
C45 C46 C47 Ti1 -63.9(2)
C45 C46 C47 C48 26.8(4)
C45 C46 C47 K2 -96.9(3)
C46 C47 C48 C49 -25.9(3)
C46 C47 C48 C51 156.2(3)
C46 C47 C48 K2 -140.8(3)
C47 C48 C49 C44 -1.2(3)
C47 C48 C49 C50 -178.3(2)
C47 C48 C51 C52 177.0(2)
C48 C49 C50 C57 1.2(3)
C48 C51 C52 C53 -178.5(2)
C48 C51 C52 C57 1.1(4)
C49 C44 C45 Ti1 -93.8(2)
C49 C44 C45 C46 -28.0(3)
C49 C48 C51 C52 -0.8(4)
C49 C50 C57 C52 -1.0(3)
C49 C50 C57 C56 179.0(2)
C51 C48 C49 C44 176.8(2)
C51 C48 C49 C50 -0.3(3)
C51 C52 C53 C54 -179.4(3)
C51 C52 C57 C50 -0.2(3)
C51 C52 C57 C56 179.9(2)
C52 C53 C54 C55 -0.7(4)
C53 C52 C57 C50 179.4(2)
C53 C52 C57 C56 -0.5(3)
C53 C54 C55 C56 -0.1(4)
C54 C55 C56 C57 0.7(4)
C55 C56 C57 C50 179.8(2)
C55 C56 C57 C52 -0.3(4)
C57 C52 C53 C54 1.1(4)
K1 O1 C2 C3 88.00(18)
K1 O1 C2 C7 -90.2(2)
K1 O2 C16 C17 -90.98(19)
K1 O2 C16 C21 90.6(2)
K1 O2 C16 K2 -178.84(7)
K1 C2 C3 C1 69.65(18)
K1 C2 C3 C4 -110.74(19)
K1 C2 C7 C6 111.03(19)
K1 C2 C7 C8 -69.6(2)
K1 C16 C17 C1 -51.9(2)
K1 C16 C17 C18 125.11(18)
K1 C16 C17 K2 -130.96(12)
K1 C16 C21 C20 -122.30(19)
K1 C16 C21 C22 58.7(2)
K1 C16 C21 K2 134.01(13)
K1 C44 C45 Ti1 43.16(17)
K1 C44 C45 C46 109.0(2)
K1 C44 C49 C48 -118.62(18)
K1 C44 C49 C50 58.3(2)
K1 O4 C58 C59 -161.4(2)
K1 O4 C61 C60 149.8(2)
K1 C58 C59 C60 -23.7(5)
K1 O5 C62 C63 -173.1(9)
K1 O5 C65 C64 148.3(12)
K1 C62 C63 C64 19.9(18)
K1 O105 C162 C163 -106.4(14)
K1 O105 C165 C164 101.3(18)
O4 C58 C59 C60 -1.6(4)
C58 O4 C61 C60 -37.1(3)
C58 C59 C60 C61 -20.1(3)
C59 C60 C61 O4 35.1(3)
C61 O4 C58 K1 -174.6(3)
C61 O4 C58 C59 24.1(3)
O5 C62 C63 C64 28.4(10)
C62 O5 C65 C64 -7.4(19)
C62 C63 C64 C65 -32.1(13)
C63 C64 C65 O5 25.2(18)
C65 O5 C62 K1 159.4(15)
C65 O5 C62 C63 -13.6(14)
O105 C162 C163 C164 -27.1(18)
C162 O105 C165 C164 -37(2)
C162 C163 C164 C165 5(2)
C163 C164 C165 O105 19(3)
C165 O105 C162 C163 40(2)
K2 O2 C16 C17 87.86(19)
K2 O2 C16 C21 -90.5(2)
K2 O2 C16 K1 178.84(7)
K2 O3 C30 C31 -85.9(2)
K2 O3 C30 C35 94.3(2)
K2 C16 C17 C1 79.08(18)
K2 C16 C17 C18 -103.93(19)
K2 C16 C21 C20 103.7(2)
K2 C16 C21 C22 -75.3(2)
K2 C17 C18 C19 -70.2(2)
K2 C21 C22 C23 -110.13(19)
K2 C21 C22 C24 10.4(2)
K2 C21 C22 C25 130.36(19)
K2 C30 C31 C1 -47.1(2)
K2 C30 C31 C32 132.35(18)
K2 C30 C35 C34 -127.64(19)
K2 C30 C35 C36 54.8(3)
K2 C47 C48 C49 114.88(18)
K2 C47 C48 C51 -63.0(2)
K2 C48 C49 C44 73.8(2)
K2 C48 C49 C50 -103.3(2)
K2 C48 C51 C52 122.9(2)
K2 O6 C66 C67 -123.5(14)
K2 O6 C69 C68 128.1(7)
K2 O106 C166 C167 -163.3(11)
K2 O106 C169 C168 145.8(6)
K2 O7 C70 C71 156(2)
K2 O7 C73 C72 -138.2(18)
K2 O107 C170 C171 118.1(13)
K2 O107 C173 C172 -115.7(12)
O6 C66 C67 C68 -13(2)
C66 O6 C69 C68 -24.8(11)
C66 C67 C68 C69 -2.1(19)
C67 C68 C69 O6 16.3(15)
C69 O6 C66 C67 23.3(15)
O106 C166 C167 C168 0.0(18)
C166 O106 C169 C168 -42.5(9)
C166 C167 C168 C169 -25.7(17)
C167 C168 C169 O106 40.5(13)
C169 O106 C166 C167 26.6(13)
O7 C70 C71 C72 -5(2)
C70 O7 C73 K2 177(2)
C70 O7 C73 C72 39(2)
C70 C71 C72 C73 27(2)
C71 C72 C73 K2 -73(2)
C71 C72 C73 O7 -41(2)
C73 O7 C70 C71 -21(2)
O107 C170 C171 C172 19.8(15)
C170 O107 C173 C172 42.9(16)
C170 C171 C172 C173 5.7(15)
C171 C172 C173 O107 -29.3(15)
C173 O107 C170 C171 -38.3(16)
O8 C74 C75 C76 -10.3(8)
O8 C174 C175 C176 25.5(14)
C74 O8 C77 C76 8.8(9)
C74 C75 C76 C77 14.8(8)
C75 C76 C77 O8 -14.8(9)
C77 O8 C74 C75 0.8(9)
C174 O8 C177 C176 -14.4(17)
C174 C175 C176 C177 -31.8(14)
C175 C176 C177 O8 30.4(17)
C177 O8 C174 C175 -7.1(16)
